data_7711433
loop_
_publ_author_name
'Zou, Ying'
'Lv, Wei'
'Xue, Zhe'
'Pan, Jie'
'Li, Xiao-Yu'
'Wang, Guo-Ming'

_publ_section_title
;
 The pentagram-typed Ln15 (Ln=Dy, Tb, Eu, Sm, Ho) clusters with different
 anion templates: magnetic and luminescent properties
;
_journal_name_full 'Dalton Transactions'
_journal_paper_doi 10.1039/D2DT02712G
_journal_year 2022
_chemical_formula_moiety 'C60 H136 Cl Eu15 N10 O80, 2(N O3), 10(Cl)'
_chemical_formula_sum 'C60 H136 Cl11 Eu15 N12 O86'
_chemical_formula_weight 5071.15
_space_group_crystal_system orthorhombic
_space_group_IT_number 51
_space_group_name_Hall '-P 2a 2a'
_space_group_name_H-M_alt 'P m m a'
_atom_sites_solution_hydrogens mixed
_audit_creation_date 2022-01-12
_audit_creation_method
;
Olex2 1.2
(compiled 2018.05.29 svn.r3508 for OlexSys, GUI svn.r5506)
;
_audit_update_record
;
2022-01-13 deposited with the CCDC.	2022-10-05 downloaded from the CCDC.
;
_cell_angle_alpha 90
_cell_angle_beta 90
_cell_angle_gamma 90
_cell_formula_units_Z 2
_cell_length_a 29.9490(5)
_cell_length_b 12.2649(2)
_cell_length_c 21.5496(4)
_cell_measurement_reflns_used 15184
_cell_measurement_temperature 100.01(10)
_cell_measurement_theta_max 75.1370
_cell_measurement_theta_min 4.6630
_cell_volume 7915.6(2)
_computing_cell_refinement 'CrysAlisPro 1.171.40.84a (Rigaku OD, 2020)'
_computing_data_collection 'CrysAlisPro 1.171.40.84a (Rigaku OD, 2020)'
_computing_data_reduction 'CrysAlisPro 1.171.40.84a (Rigaku OD, 2020)'
_computing_molecular_graphics 'Olex2 (Dolomanov et al., 2009)'
_computing_publication_material 'Olex2 (Dolomanov et al., 2009)'
_computing_structure_refinement 'ShelXL (Sheldrick, 2015)'
_diffrn_ambient_environment N~2~
_diffrn_ambient_temperature 100.01(10)
_diffrn_detector 'Hybrid Pixel Array Detector'
_diffrn_detector_area_resol_mean 10.0000
_diffrn_measured_fraction_theta_full 0.994
_diffrn_measured_fraction_theta_max 0.994
_diffrn_measurement_details
;
List of Runs (angles in degrees, time in seconds):

  # Type    Start    End  Width  t~exp~   \w     \q     \k     \f   Frames
#--------------------------------------------------------------------------
  1  \w    -31.00  39.00   0.50    7.36    --    0.00  82.00 150.00  140
  2  \w    -35.00  25.00   0.50    7.36    --    0.00 -82.00 150.00  120
  3  \w    -15.00  15.00   0.50    7.36    --    0.00  82.00 -90.00   60
  4  \w     73.00 116.00   0.50   29.45    --  101.30 -57.00-150.00   86
  5  \w     90.00 179.00   0.50   29.45    --  101.30  38.00 -30.00  178
  6  \w    108.00 184.00   0.50   29.45    --  101.30  82.00-150.00  152
  7  \w     12.00  40.00   0.50   29.45    --  101.30 -57.00-150.00   56
  8  \w     42.00 132.00   0.50   29.45    --  101.30 -82.00  60.00  180
;
_diffrn_measurement_device 'four-circle diffractometer'
_diffrn_measurement_device_type 'XtaLAB AFC12 (RINC): Kappa single'
_diffrn_measurement_method '\w scans'
_diffrn_orient_matrix_type 'CrysAlisPro convention (1999,Acta A55,543-557)'
_diffrn_orient_matrix_UB_11 -0.0144682000
_diffrn_orient_matrix_UB_12 0.1024551000
_diffrn_orient_matrix_UB_13 0.0361738000
_diffrn_orient_matrix_UB_21 -0.0201588000
_diffrn_orient_matrix_UB_22 0.0484272000
_diffrn_orient_matrix_UB_23 -0.0596952000
_diffrn_orient_matrix_UB_31 -0.0450777000
_diffrn_orient_matrix_UB_32 -0.0543972000
_diffrn_orient_matrix_UB_33 0.0150876000
_diffrn_radiation_monochromator mirror
_diffrn_radiation_probe x-ray
_diffrn_radiation_type CuK\a
_diffrn_radiation_wavelength 1.54184
_diffrn_reflns_av_R_equivalents 0.0589
_diffrn_reflns_av_unetI/netI 0.0428
_diffrn_reflns_Laue_measured_fraction_full 0.994
_diffrn_reflns_Laue_measured_fraction_max 0.994
_diffrn_reflns_limit_h_max 19
_diffrn_reflns_limit_h_min -33
_diffrn_reflns_limit_k_max 13
_diffrn_reflns_limit_k_min -13
_diffrn_reflns_limit_l_max 24
_diffrn_reflns_limit_l_min -24
_diffrn_reflns_number 21655
_diffrn_reflns_point_group_measured_fraction_full 0.994
_diffrn_reflns_point_group_measured_fraction_max 0.994
_diffrn_reflns_theta_full 59.988
_diffrn_reflns_theta_max 59.988
_diffrn_reflns_theta_min 4.103
_diffrn_source 'Rotating-anode X-ray tube (dual wavelength)'
_diffrn_source_type 'Rigaku (Cu) X-ray DW Source'
_exptl_absorpt_coefficient_mu 44.276
_exptl_absorpt_correction_T_max 1.00000
_exptl_absorpt_correction_T_min 0.01802
_exptl_absorpt_correction_type multi-scan
_exptl_absorpt_process_details
;
CrysAlisPro 1.171.40.84a (Rigaku Oxford Diffraction, 2020)
Empirical absorption correction using spherical harmonics,
implemented in SCALE3 ABSPACK scaling algorithm.
;
_exptl_crystal_colour colourless
_exptl_crystal_density_diffrn 2.128
_exptl_crystal_description block
_exptl_crystal_F_000 4800
_exptl_crystal_size_max 0.2
_exptl_crystal_size_mid 0.12
_exptl_crystal_size_min 0.1
_refine_diff_density_max 3.819
_refine_diff_density_min -2.872
_refine_diff_density_rms 0.381
_refine_ls_extinction_method none
_refine_ls_goodness_of_fit_ref 1.042
_refine_ls_hydrogen_treatment constr
_refine_ls_matrix_type full
_refine_ls_number_parameters 650
_refine_ls_number_reflns 6296
_refine_ls_number_restraints 525
_refine_ls_restrained_S_all 1.103
_refine_ls_R_factor_all 0.1089
_refine_ls_R_factor_gt 0.1036
_refine_ls_shift/su_max 0.001
_refine_ls_shift/su_mean 0.000
_refine_ls_structure_factor_coef Fsqd
_refine_ls_weighting_details 'w=1/[\s^2^(Fo^2^)+(0.1665P)^2^+458.8376P] where P=(Fo^2^+2Fc^2^)/3'
_refine_ls_weighting_scheme calc
_refine_ls_wR_factor_gt 0.2711
_refine_ls_wR_factor_ref 0.2758
_reflns_Friedel_coverage 0.000
_reflns_number_gt 5686
_reflns_number_total 6296
_reflns_threshold_expression 'I > 2\s(I)'
_cod_data_source_file d2dt02712g2.cif
_cod_data_source_block 3
_cod_database_code 7711433
_shelx_shelxl_version_number 2014/7
_shelx_space_group_comment
;
The symmetry employed for this shelxl refinement is uniquely defined
by the following loop, which should always be used as a source of
symmetry information in preference to the above space-group names.
They are only intended as comments.
;
_reflns_odcompleteness_completeness 99.85
_reflns_odcompleteness_iscentric 1
_reflns_odcompleteness_theta 66.97
_olex2_refinement_description
;
1. Fixed Uiso
 At 1.2 times of:
  All C(H,H) groups, H16 of O16, H23 of O23, H19 of O19, H21 of O21, H18 of
  O18, H20 of O20, H22 of O22, H17 of O17, All N(H) groups
 At 1.5 times of:
  All O(H,H) groups, H7A of O7A, H7 of O7, H13 of O13, H1 of O1, H1A of O1A
2. Restrained distances
 C12-C5A
 1.48 with sigma of 0.02
 C9-O8
 1.4 with sigma of 0.02
 O7A-C7A
 2.3 with sigma of 0.02
 O14-C16
 1.4 with sigma of 0.02
 O1-C2
 1.4 with sigma of 0.02
 O7A-C8A
 1.45 with sigma of 0.02
 C11-C12
 1.48 with sigma of 0.02
 C11A-O11
 2 with sigma of 0.02
 C17-O11
 2.1 with sigma of 0.02
 C10A-C10
 2.2 with sigma of 0.02
 C1-C4
 1.5 with sigma of 0.02
 C3A-C2A
 2.3 with sigma of 0.02
 C8A-C7A
 1.48 with sigma of 0.02
 C9-C7
 1.5 with sigma of 0.02
 C7A-C9A
 1.5 with sigma of 0.02
 C8-O7
 1.45 with sigma of 0.02
 C10A-C7A
 1.45 with sigma of 0.02
 C14-O13
 1.45 with sigma of 0.02
 C9-C9A
 2.3 with sigma of 0.02
 C13-C15
 1.5 with sigma of 0.02
 N3-C13
 1.45 with sigma of 0.02
 C16-C13
 1.48 with sigma of 0.02
 O24A-N4
 1.15 with sigma of 0.02
 C7-C10
 1.5 with sigma of 0.02
 C7-C9
 1.5 with sigma of 0.02
 C10A-Eu1
 3.5 with sigma of 0.02
 C9A-O7A
 2.5 with sigma of 0.02
3. Uiso/Uaniso restraints and constraints
O10 \\sim O4A \\sim O6 \\sim N1A \\sim C12 \\sim C11 \\sim C5A: within 1.7A
with sigma of 0.001 and sigma for terminal atoms of 0.002
O15 \\sim O14 \\sim O13 \\sim N3 \\sim C15 \\sim C13 \\sim C17 \\sim C14 \\sim
C16: within 1.7A with sigma of 0.001 and sigma for terminal atoms of 0.002
O9 \\sim O8 \\sim N2A \\sim C8A \\sim C9A \\sim C7A \\sim C10A \\sim Cl4:
within 1.7A with sigma of 0.001 and sigma for terminal atoms of 0.002
O14 \\sim O13 \\sim C13 \\sim C14 \\sim C16: within 1.7A with sigma of 0.001
and sigma for terminal atoms of 0.002
O7A \\sim C8A \\sim C9A \\sim C7A \\sim C10A: within 1.7A with sigma of 0.001
and sigma for terminal atoms of 0.002
O4 \\sim O5 \\sim N1 \\sim C6 \\sim C5: within 1.7A with sigma of 0.001 and
sigma for terminal atoms of 0.002
O25 \\sim O26 \\sim O24A: within 1.7A with sigma of 0.001 and sigma for
terminal atoms of 0.002
O25 \\sim O26 \\sim N4 \\sim O24A: within 1.7A with sigma of 0.001 and sigma
for terminal atoms of 0.002
O11 \\sim O12 \\sim O6A \\sim N2A \\sim N3 \\sim C18 \\sim C11A \\sim C17:
within 1.7A with sigma of 0.001 and sigma for terminal atoms of 0.002
O7 \\sim N2 \\sim C7 \\sim C9 \\sim C8 \\sim C10: within 1.7A with sigma of
0.001 and sigma for terminal atoms of 0.002
O2 \\sim O3 \\sim O1A \\sim C2A \\sim C3A \\sim C4A \\sim C1A: within 1.7A with
sigma of 0.001 and sigma for terminal atoms of 0.002
O2 \\sim O3 \\sim O1 \\sim N1 \\sim C3 \\sim C2 \\sim C1 \\sim C4: within 1.7A
with sigma of 0.001 and sigma for terminal atoms of 0.002
Uanis(O22) \\sim Ueq: with sigma of 0.001 and sigma for terminal atoms of 0.002
Uanis(Eu4) \\sim Ueq: with sigma of 0.001 and sigma for terminal atoms of 0.002
Uanis(Eu3) \\sim Ueq: with sigma of 0.001 and sigma for terminal atoms of 0.002
Uanis(O20) \\sim Ueq, Uanis(O17) \\sim Ueq, Uanis(O19) \\sim Ueq, Uanis(O18)
\\sim Ueq, Uanis(O23) \\sim Ueq: with sigma of 0.01 and sigma for terminal
atoms of 0.02
Uanis(O21) \\sim Ueq: with sigma of 0.001 and sigma for terminal atoms of 0.002
Uanis(O16) \\sim Ueq: with sigma of 0.01 and sigma for terminal atoms of 0.02
Uanis(O24) \\sim Ueq: with sigma of 0.01 and sigma for terminal atoms of 0.02
Uanis(N4) \\sim Ueq, Uanis(O24A) \\sim Ueq, Uanis(O26) \\sim Ueq, Uanis(O25)
\\sim Ueq: with sigma of 0.01 and sigma for terminal atoms of 0.02
Uanis(Eu1) \\sim Ueq: with sigma of 0.001 and sigma for terminal atoms of 0.002
Uanis(O7A) \\sim Ueq, Uanis(O17) \\sim Ueq: with sigma of 0.001 and sigma for
terminal atoms of 0.002
Uanis(Cl1) \\sim Ueq: with sigma of 0.01 and sigma for terminal atoms of 0.02
4. Others
 Fixed Sof: O4(0.5) O4A(0.5) O12(0.5) O1(0.5) H1(0.5) O6(0.5) O6A(0.5)
 O1A(0.5) H1A(0.5) O7A(0.5) H7A(0.5) O13(0.5) H13(0.5) O7(0.5) H7(0.5) N1A(0.5)
 H1AA(0.5) N2A(0.5) H2A(0.5) N3(0.5) H3(0.5) N2(0.5) H2(0.5) N1(0.5) H1B(0.5)
 C15(0.5) H15A(0.5) H15B(0.5) C13(0.5) C8A(0.5) H8AA(0.5) H8AB(0.5) C11A(0.5)
 H11A(0.5) H11B(0.5) C7(0.5) C5(0.5) H5A(0.5) H5B(0.5) C2A(0.5) H2AA(0.5)
 H2AB(0.5) C11(0.5) H11C(0.5) H11D(0.5) C9A(0.5) H9AA(0.5) H9AB(0.5) C17(0.5)
 H17A(0.5) H17B(0.5) C5A(0.5) H5AA(0.5) H5AB(0.5) C9(0.5) H9A(0.5) H9B(0.5)
 C3A(0.5) H3AA(0.5) H3AB(0.5) C8(0.5) H8A(0.5) H8B(0.5) C7A(0.5) C3(0.5)
 H3A(0.5) H3B(0.5) C14(0.5) H14A(0.5) H14B(0.5) C2(0.5) H2B(0.5) H2C(0.5)
 C16(0.5) H16A(0.5) H16B(0.5) C1(0.5) C10(0.5) H10A(0.5) H10B(0.5) C4(0.5)
 H4A(0.5) H4B(0.5) C4A(0.5) H4AA(0.5) H4AB(0.5) C10A(0.5) H10C(0.5) H10D(0.5)
 C1A(0.5) O25(0.5) O26(0.25) O24(0.25)
5.a Riding coordinates:
 C11A(H11A,H11B), C17(H17A,H17B)
5.b Rotating group:
 O2W(H2WA,H2WB), O3W(H3WA,H3WB)
5.c Ternary CH refined with riding coordinates:
 O19(H19), O22(H22), O17(H17), O23(H23), O20(H20), O21(H21), O18(H18),
 O16(H16), N1A(H1AA), N3(H3), N2(H2), N1(H1B)
5.d Secondary CH2 refined with riding coordinates:
 C15(H15A,H15B), C8A(H8AA,H8AB), C5(H5A,H5B), C2A(H2AA,H2AB), C11(H11C,H11D),
 C9A(H9AA,H9AB), C5A(H5AA,H5AB), C9(H9A,H9B), C3A(H3AA,H3AB), C8(H8A,H8B),
 C3(H3A,H3B), C14(H14A,H14B), C2(H2B,H2C), C16(H16A,H16B), C10(H10A,H10B),
 C4(H4A,H4B), C4A(H4AA,H4AB), C10A(H10C,H10D)
5.e Aromatic/amide H refined with riding coordinates:
 N2A(H2A)
5.f Tetrahedral OH refined with riding coordinates:
 O1A(H1A), O7A(H7A), O13(H13), O7(H7)
5.g Idealised tetrahedral OH refined as rotating group:
 O1(H1)
;
_olex2_submission_special_instructions 'No special instructions were received'
_oxdiff_exptl_absorpt_empirical_details
;
Empirical correction (ABSPACK) includes:
- Absorption correction using spherical harmonics
- Frame scaling
;
_oxdiff_exptl_absorpt_empirical_full_max 19.502
_oxdiff_exptl_absorpt_empirical_full_min 0.442

loop_
_space_group_symop_operation_xyz
'x, y, z'
'-x+1/2, -y, z'
'-x, y, -z'
'x+1/2, -y, -z'
'-x, -y, -z'
'x-1/2, y, -z'
'x, -y, z'
'-x-1/2, y, z'

loop_
_atom_site_label
_atom_site_type_symbol
_atom_site_fract_x
_atom_site_fract_y
_atom_site_fract_z
_atom_site_U_iso_or_equiv
_atom_site_adp_type
_atom_site_occupancy
_atom_site_site_symmetry_order
_atom_site_calc_flag
_atom_site_refinement_flags_posn
_atom_site_refinement_flags_adp
_atom_site_refinement_flags_occupancy
_atom_site_disorder_assembly
_atom_site_disorder_group
Eu1 Eu 0.58798(3) 0.16509(9) 0.17796(6) 0.0278(4) Uani 1 1 d D U . . .
Eu2 Eu 0.7500 0.16479(13) 0.01231(7) 0.0277(4) Uani 1 2 d S T P B .
Eu3 Eu 0.68688(4) 0.0000 0.12972(6) 0.0126(4) Uani 1 2 d S TU P B .
Eu4 Eu 0.64829(4) 0.0000 0.29771(6) 0.0138(4) Uani 1 2 d S TU P B .
Eu5 Eu 0.64949(4) 0.16530(9) 0.44414(5) 0.0280(4) Uani 1 1 d . . . . .
Eu6 Eu 0.7500 0.0000 0.40256(9) 0.0144(5) Uani 1 4 d S T P A .
Cl1 Cl 0.7500 0.0000 0.2511(3) 0.0230(18) Uani 1 4 d S TU P . .
O4 O 0.7275(11) 0.273(3) 0.5563(13) 0.0504(19) Uani 0.5 1 d . U . A 2
O19 O 0.6605(3) 0.1151(9) 0.2102(5) 0.013(2) Uani 1 1 d . U . . .
H19 H 0.6800 0.1774 0.2189 0.016 Uiso 1 1 calc R . . B .
O22 O 0.6950(3) 0.1155(9) 0.3588(5) 0.012(2) Uani 1 1 d . U . . .
H22 H 0.7073 0.1778 0.3359 0.015 Uiso 1 1 calc R . . B .
O17 O 0.7500 0.1142(13) 0.1174(7) 0.015(3) Uani 1 2 d S TU P B .
H17 H 0.7500 0.1768 0.1457 0.018 Uiso 1 2 calc RS T P . .
O23 O 0.8119(6) 0.0000 0.4741(8) 0.028(4) Uani 1 2 d S TU P . .
H23 H 0.8026 0.0000 0.5177 0.033 Uiso 1 2 calc RS T P B .
O20 O 0.5800(6) 0.0000 0.2393(8) 0.025(4) Uani 1 2 d S TU P B .
H20 H 0.5532 0.0000 0.2655 0.030 Uiso 1 2 calc RS T P . .
O21 O 0.6168(5) 0.0000 0.4011(7) 0.016(3) Uani 1 2 d S TU P B .
H21 H 0.5841 0.0000 0.4016 0.019 Uiso 1 2 calc RS T P . .
O18 O 0.6074(5) 0.0000 0.1226(8) 0.021(4) Uani 1 2 d S TU P B .
H18 H 0.5967 0.0000 0.0797 0.025 Uiso 1 2 calc RS T P . .
O2W O 0.6324(6) 0.3369(11) 0.1969(8) 0.049(4) Uani 1 1 d . . . . .
H2WA H 0.6394 0.3430 0.2367 0.073 Uiso 1 1 d GR . . . .
H2WB H 0.6588 0.3331 0.1785 0.073 Uiso 1 1 d GR . . . .
O9 O 0.5129(6) 0.1129(15) 0.1480(8) 0.0591(19) Uani 1 1 d . U . . .
O3W O 0.6763(5) 0.3367(11) 0.3929(7) 0.041(4) Uani 1 1 d . . . . .
H3WA H 0.7023 0.3244 0.3774 0.061 Uiso 1 1 d GR . . . .
H3WB H 0.6602 0.3517 0.3608 0.061 Uiso 1 1 d GR . . . .
O1W O 0.7500 0.3352(17) 0.0748(14) 0.055(7) Uani 1 2 d S T P B .
O10 O 0.6083(5) 0.1792(12) 0.3164(8) 0.048(2) Uani 1 1 d . U . . .
O2 O 0.6029(6) 0.1119(14) 0.5320(7) 0.0507(18) Uani 1 1 d . U . . .
O15 O 0.7500 0.111(2) -0.0973(12) 0.0600(19) Uani 1 2 d S TU P B .
O5 O 0.7500 0.1741(19) 0.4592(10) 0.050(2) Uani 1 2 d S TU P A .
O11 O 0.6628(6) 0.1780(15) 0.0844(8) 0.0596(18) Uani 1 1 d D U . . .
O8 O 0.5402(6) 0.3260(15) 0.1549(8) 0.0600(19) Uani 1 1 d D U . . .
O3 O 0.6200(6) 0.3247(13) 0.5018(7) 0.0511(18) Uani 1 1 d . U . . .
O16 O 0.7069(5) 0.0000 0.0208(6) 0.014(3) Uani 1 2 d S TU P B .
H16 H 0.6807 0.0000 -0.0065 0.017 Uiso 1 2 calc RS T P . .
O4A O 0.5491(9) 0.274(2) 0.3728(17) 0.048(2) Uani 0.5 1 d . U . B 1
O12 O 0.6405(12) 0.275(3) -0.0129(16) 0.0595(18) Uani 0.5 1 d . U . C 1
O14 O 0.7500 0.327(2) -0.0577(12) 0.0602(19) Uani 1 2 d DS TU P B .
O1 O 0.6836(12) 0.170(3) 0.6938(14) 0.051(2) Uani 0.5 1 d D U . . .
H1 H 0.6803 0.1140 0.6734 0.077 Uiso 0.5 1 calc GR . . . .
O6 O 0.5329(9) 0.269(2) 0.3148(17) 0.048(3) Uani 0.5 1 d . U . B 2
O6A O 0.5997(12) 0.261(3) 0.0221(16) 0.0595(18) Uani 0.5 1 d . U . C 2
O1A O 0.4845(12) 0.326(3) 0.5475(14) 0.052(2) Uani 0.5 1 d . U . B -1
H1A H 0.4668 0.3745 0.5389 0.078 Uiso 0.5 1 calc R . . B -1
O7A O 0.5146(12) 0.369(3) -0.0215(12) 0.061(2) Uani 0.5 1 d D U . C -1
H7A H 0.5310 0.3652 -0.0519 0.092 Uiso 0.5 1 calc R . . C -1
O13 O 0.6249(12) 0.376(3) -0.1318(16) 0.061(2) Uani 0.5 1 d D U . . .
H13 H 0.6034 0.3742 -0.1552 0.092 Uiso 0.5 1 calc R . . . .
O7 O 0.4240(12) 0.172(3) 0.2906(16) 0.073(5) Uani 0.5 1 d D U . . .
H7 H 0.4324 0.1710 0.3268 0.109 Uiso 0.5 1 calc R . . . .
N1A N 0.5599(11) 0.204(3) 0.431(2) 0.048(2) Uani 0.5 1 d . U . B -1
H1AA H 0.5422 0.1416 0.4165 0.057 Uiso 0.5 1 calc R . . B -1
N2A N 0.5667(15) 0.196(4) 0.054(2) 0.0594(17) Uani 0.5 1 d . U . C -1
H2A H 0.5708 0.1363 0.0336 0.071 Uiso 0.5 1 calc R . . C -1
N3 N 0.6726(15) 0.209(4) -0.0509(17) 0.0597(17) Uani 0.5 1 d D U . B 2
H3 H 0.6530 0.1456 -0.0538 0.072 Uiso 0.5 1 calc R . . B 2
N2 N 0.5201(15) 0.199(5) 0.2595(19) 0.072(5) Uani 0.5 1 d . U . B 1
H2 H 0.5136 0.1374 0.2872 0.086 Uiso 0.5 1 calc R . . B 1
N1 N 0.6845(15) 0.197(4) 0.5593(17) 0.0504(18) Uani 0.5 1 d . U . A 1
H1B H 0.7000 0.1338 0.5763 0.060 Uiso 0.5 1 calc R . . A 1
C15 C 0.7147(18) 0.161(4) -0.140(2) 0.0600(19) Uani 0.5 1 d D U . . .
H15A H 0.7296 0.1900 -0.1759 0.072 Uiso 0.5 1 calc R . . C .
H15B H 0.6952 0.1024 -0.1537 0.072 Uiso 0.5 1 calc R . . . .
C12 C 0.5769(7) 0.2240(19) 0.3294(11) 0.048(2) Uani 1 1 d D U . . .
C18 C 0.6418(10) 0.225(2) 0.0450(13) 0.0594(17) Uani 1 1 d . U . . .
C13 C 0.6863(15) 0.249(3) -0.1116(18) 0.0600(18) Uani 0.5 1 d D U . B .
C8A C 0.499(3) 0.261(3) -0.005(3) 0.0599(18) Uani 0.5 1 d D U . C -1
H8AA H 0.5097 0.2070 -0.0344 0.072 Uiso 0.5 1 calc R . . C -1
H8AB H 0.4671 0.2579 -0.0022 0.072 Uiso 0.5 1 calc R . . C -1
C6 C 0.7500 0.226(3) 0.5066(15) 0.0503(19) Uani 1 2 d S TU P . .
C11A C 0.6019(11) 0.241(4) 0.081(3) 0.0593(17) Uani 0.5 1 d D U . C -1
H11A H 0.6061 0.2184 0.1240 0.071 Uiso 0.5 1 d R . . C -1
H11B H 0.5943 0.3177 0.0808 0.071 Uiso 0.5 1 d R . . C -1
C7 C 0.4814(17) 0.242(4) 0.225(2) 0.072(5) Uani 0.5 1 d D U . . .
C5 C 0.7027(17) 0.237(4) 0.509(2) 0.0503(19) Uani 0.5 1 d . U . A 1
H5A H 0.6953 0.3141 0.5059 0.060 Uiso 0.5 1 calc R . . A 1
H5B H 0.6899 0.2009 0.4731 0.060 Uiso 0.5 1 calc R . . A 1
C2A C 0.499(2) 0.270(3) 0.490(2) 0.0512(19) Uani 0.5 1 d D U . B -1
H2AA H 0.4825 0.2023 0.4855 0.061 Uiso 0.5 1 calc R . . B -1
H2AB H 0.4917 0.3157 0.4544 0.061 Uiso 0.5 1 calc R . . B -1
C11 C 0.5605(13) 0.241(4) 0.2653(14) 0.047(2) Uani 0.5 1 d D U . B 1
H11C H 0.5595 0.3182 0.2561 0.057 Uiso 0.5 1 calc R . . B 1
H11D H 0.5806 0.2063 0.2361 0.057 Uiso 0.5 1 calc R . . B 1
C9A C 0.5219(19) 0.346(4) 0.0927(11) 0.0598(18) Uani 0.5 1 d D U . C -1
H9AA H 0.5406 0.3981 0.0709 0.072 Uiso 0.5 1 calc R . . C -1
H9AB H 0.4922 0.3774 0.0963 0.072 Uiso 0.5 1 calc R . . C -1
C17 C 0.6789(19) 0.233(5) -0.0034(15) 0.0595(17) Uani 0.5 1 d D U . B 2
H17A H 0.6895 0.3076 -0.0029 0.071 Uiso 0.5 1 d R . . B 2
H17B H 0.7033 0.1876 0.0112 0.071 Uiso 0.5 1 d R . . B 2
C5A C 0.5875(13) 0.236(4) 0.3960(14) 0.048(2) Uani 0.5 1 d D U . B -1
H5AA H 0.6152 0.1982 0.4044 0.057 Uiso 0.5 1 calc R . . B -1
H5AB H 0.5926 0.3130 0.4044 0.057 Uiso 0.5 1 calc R . . B -1
C9 C 0.5019(13) 0.340(4) 0.1944(16) 0.072(5) Uani 0.5 1 d D U . C .
H9A H 0.4788 0.3750 0.1700 0.086 Uiso 0.5 1 calc R . . . .
H9B H 0.5102 0.3901 0.2271 0.086 Uiso 0.5 1 calc R . . . .
C3A C 0.5519(16) 0.157(4) 0.534(2) 0.0508(18) Uani 0.5 1 d D U . B -1
H3AA H 0.5315 0.0985 0.5229 0.061 Uiso 0.5 1 calc R . . B -1
H3AB H 0.5447 0.1818 0.5751 0.061 Uiso 0.5 1 calc R . . B -1
C8 C 0.4411(17) 0.269(4) 0.260(2) 0.072(5) Uani 0.5 1 d D U . C .
H8A H 0.4482 0.3243 0.2912 0.087 Uiso 0.5 1 calc R . . . .
H8B H 0.4185 0.2992 0.2327 0.087 Uiso 0.5 1 calc R . . . .
C7A C 0.5197(16) 0.241(3) 0.0570(16) 0.0596(17) Uani 0.5 1 d D U . C -1
C3 C 0.6151(18) 0.146(4) 0.600(2) 0.0507(18) Uani 0.5 1 d . U . B .
H3A H 0.5882 0.1675 0.6219 0.061 Uiso 0.5 1 calc R . . . .
H3B H 0.6281 0.0845 0.6216 0.061 Uiso 0.5 1 calc R . . . .
C14 C 0.6542(17) 0.286(4) -0.145(3) 0.0602(19) Uani 0.5 1 d D U . . .
H14A H 0.6346 0.2237 -0.1514 0.072 Uiso 0.5 1 calc R . . C .
H14B H 0.6674 0.3016 -0.1849 0.072 Uiso 0.5 1 calc R . . . .
C2 C 0.6610(17) 0.257(3) 0.6646(19) 0.0508(19) Uani 0.5 1 d D U . B .
H2B H 0.6798 0.3209 0.6673 0.061 Uiso 0.5 1 calc R . . . .
H2C H 0.6341 0.2716 0.6882 0.061 Uiso 0.5 1 calc R . . . .
C16 C 0.7165(14) 0.344(4) -0.102(2) 0.0601(19) Uani 0.5 1 d D U . B -1
H16A H 0.7306 0.3609 -0.1416 0.072 Uiso 0.5 1 calc R . . B -1
H16B H 0.6987 0.4062 -0.0902 0.072 Uiso 0.5 1 calc R . . B -1
C1 C 0.6485(17) 0.242(4) 0.600(2) 0.0507(18) Uani 0.5 1 d D U . . .
C10 C 0.4730(17) 0.148(5) 0.1812(17) 0.072(5) Uani 0.5 1 d D U . C .
H10A H 0.4611 0.0874 0.2046 0.086 Uiso 0.5 1 calc R . . . .
H10B H 0.4505 0.1701 0.1512 0.086 Uiso 0.5 1 calc R . . . .
C4 C 0.6326(19) 0.345(3) 0.570(2) 0.0509(18) Uani 0.5 1 d D U . B .
H4A H 0.6560 0.3998 0.5720 0.061 Uiso 0.5 1 calc R . . . .
H4B H 0.6069 0.3731 0.5922 0.061 Uiso 0.5 1 calc R . . . .
C4A C 0.5740(18) 0.342(4) 0.506(2) 0.0510(18) Uani 0.5 1 d . U . B -1
H4AA H 0.5659 0.4027 0.4797 0.061 Uiso 0.5 1 calc R . . B -1
H4AB H 0.5669 0.3632 0.5488 0.061 Uiso 0.5 1 calc R . . B -1
C10A C 0.4938(10) 0.152(4) 0.0836(15) 0.0593(18) Uani 0.5 1 d D U . C -1
H10C H 0.4936 0.0916 0.0548 0.071 Uiso 0.5 1 calc R . . C -1
H10D H 0.4631 0.1761 0.0892 0.071 Uiso 0.5 1 calc R . . C -1
C1A C 0.5467(18) 0.247(4) 0.490(2) 0.0510(18) Uani 0.5 1 d . U . B -1
O25 O 0.7109(18) 0.281(4) 0.271(2) 0.095(5) Uani 0.5 1 d . U . . .
O26 O 0.717(3) 0.286(9) 0.212(5) 0.095(5) Uani 0.25 1 d . U . . .
N4 N 0.7500 0.310(4) 0.2525(18) 0.095(5) Uani 1 2 d DS TU P . .
O24A O 0.7500 0.291(3) 0.2002(17) 0.095(5) Uani 1 2 d DS TU P . .
Cl2 Cl 0.5118(3) 0.0000 0.3568(5) 0.061(2) Uani 1 2 d S T P . .
Cl3 Cl 0.6198(3) 0.5000 0.3102(4) 0.054(2) Uani 1 2 d S T P . .
Cl4 Cl 0.6019(3) 0.0000 -0.0274(5) 0.069(3) Uani 1 2 d S TU P . .
Cl5 Cl 0.7500 0.0000 0.5965(8) 0.113(8) Uani 1 4 d S T P . .
Cl6 Cl 0.7500 0.5000 0.4450(5) 0.037(2) Uani 1 4 d S T P . .
Cl7 Cl 0.8307(3) 0.5000 0.0995(5) 0.068(3) Uani 1 2 d S T P . .
O24 O 0.7500 0.290(8) 0.306(4) 0.12(3) Uani 0.5 2 d S TU P . .

loop_
_atom_site_aniso_label
_atom_site_aniso_U_11
_atom_site_aniso_U_22
_atom_site_aniso_U_33
_atom_site_aniso_U_23
_atom_site_aniso_U_13
_atom_site_aniso_U_12
Eu1 0.0103(5) 0.0212(6) 0.0520(7) 0.0003(4) -0.0119(4) 0.0025(4)
Eu2 0.0329(10) 0.0264(9) 0.0238(8) 0.0098(6) 0.000 0.000
Eu3 0.0035(6) 0.0203(6) 0.0140(6) 0.000 0.0005(5) 0.000
Eu4 0.0058(6) 0.0217(7) 0.0141(6) 0.000 0.0000(5) 0.000
Eu5 0.0312(7) 0.0190(6) 0.0339(7) -0.0045(5) 0.0217(5) -0.0006(5)
Eu6 0.0021(9) 0.0259(11) 0.0153(10) 0.000 0.000 0.000
Cl1 0.006(3) 0.054(5) 0.009(3) 0.000 0.000 0.000
O4 0.062(4) 0.056(4) 0.034(3) -0.009(3) 0.0006(8) 0.0001(8)
O19 0.006(5) 0.016(5) 0.017(5) -0.005(4) 0.007(4) -0.002(4)
O22 0.012(2) 0.012(2) 0.012(2) -0.0002(10) 0.0001(10) 0.0000(10)
O17 0.015(3) 0.015(3) 0.015(3) -0.0001(10) 0.000 0.000
O23 0.027(8) 0.030(8) 0.026(7) 0.000 -0.007(6) 0.000
O20 0.016(7) 0.028(7) 0.031(7) 0.000 0.011(6) 0.000
O21 0.016(4) 0.016(4) 0.016(4) 0.000 0.0004(10) 0.000
O18 0.015(7) 0.025(7) 0.022(7) 0.000 -0.009(6) 0.000
O2W 0.066(11) 0.027(8) 0.054(10) 0.006(7) -0.012(9) -0.008(8)
O9 0.059(3) 0.060(3) 0.058(3) 0.006(3) -0.004(2) 0.002(2)
O3W 0.032(8) 0.033(8) 0.058(9) 0.009(7) -0.001(7) -0.010(6)
O1W 0.039(13) 0.028(12) 0.10(2) 0.008(12) 0.000 0.000
O10 0.020(4) 0.038(5) 0.085(6) -0.002(5) 0.026(5) 0.008(4)
O2 0.061(4) 0.057(4) 0.034(3) -0.009(3) 0.0030(18) 0.0004(18)
O15 0.062(3) 0.062(3) 0.057(3) 0.008(3) 0.000 0.000
O5 0.062(4) 0.056(4) 0.034(4) -0.009(3) 0.000 0.000
O11 0.062(3) 0.060(3) 0.057(3) 0.007(3) -0.0056(19) 0.0019(19)
O8 0.061(3) 0.060(3) 0.059(3) 0.006(3) -0.005(2) 0.003(2)
O3 0.062(4) 0.057(4) 0.035(3) -0.009(3) 0.0030(18) 0.0008(18)
O16 0.016(7) 0.021(7) 0.006(6) 0.000 -0.008(5) 0.000
O4A 0.020(4) 0.038(5) 0.084(6) -0.002(5) 0.025(5) 0.008(4)
O12 0.061(3) 0.060(3) 0.057(3) 0.007(3) -0.0037(17) 0.0015(18)
O14 0.062(3) 0.061(3) 0.057(3) 0.009(3) 0.000 0.000
O1 0.062(5) 0.057(5) 0.035(4) -0.009(4) 0.002(3) 0.000(3)
O6 0.020(4) 0.038(5) 0.084(6) -0.002(5) 0.025(5) 0.008(4)
O6A 0.061(3) 0.060(3) 0.057(3) 0.007(3) -0.0043(19) 0.0019(19)
O1A 0.062(5) 0.058(5) 0.036(4) -0.009(4) 0.003(3) 0.001(3)
O7A 0.061(3) 0.062(3) 0.061(3) 0.0023(19) -0.0017(18) 0.0009(18)
O13 0.063(4) 0.063(4) 0.058(4) 0.008(4) -0.002(3) 0.001(3)
O7 0.051(9) 0.123(11) 0.044(8) 0.026(9) 0.004(7) 0.039(9)
N1A 0.020(4) 0.038(5) 0.084(6) -0.002(5) 0.025(5) 0.008(4)
N2A 0.060(3) 0.060(3) 0.058(3) 0.006(2) -0.0044(18) 0.0021(18)
N3 0.061(3) 0.061(3) 0.057(3) 0.008(3) -0.0026(13) 0.0010(13)
N2 0.050(9) 0.123(11) 0.043(8) 0.026(8) 0.004(7) 0.040(9)
N1 0.061(4) 0.056(4) 0.034(3) -0.009(3) 0.0011(10) 0.0002(10)
C15 0.062(3) 0.061(3) 0.057(3) 0.008(3) -0.0007(9) 0.0003(9)
C12 0.020(4) 0.038(5) 0.085(6) -0.002(5) 0.025(5) 0.008(4)
C18 0.061(3) 0.060(3) 0.057(3) 0.007(2) -0.0045(16) 0.0017(16)
C13 0.062(3) 0.061(3) 0.057(3) 0.008(3) -0.0013(10) 0.0005(10)
C8A 0.060(3) 0.060(3) 0.059(3) 0.005(2) -0.0038(19) 0.0020(19)
C6 0.062(4) 0.056(4) 0.034(3) -0.009(3) 0.000 0.000
C11A 0.061(3) 0.060(3) 0.057(3) 0.007(2) -0.0044(17) 0.0019(17)
C7 0.051(9) 0.123(11) 0.043(8) 0.026(8) 0.004(7) 0.040(9)
C5 0.061(4) 0.056(4) 0.034(3) -0.009(3) 0.0006(8) 0.0001(8)
C2A 0.061(4) 0.057(4) 0.035(4) -0.009(3) 0.003(2) 0.001(2)
C11 0.020(4) 0.038(5) 0.084(6) -0.002(5) 0.025(5) 0.008(4)
C9A 0.060(3) 0.060(3) 0.059(3) 0.006(2) -0.004(2) 0.003(2)
C17 0.061(3) 0.060(3) 0.057(3) 0.007(3) -0.0036(15) 0.0014(15)
C5A 0.020(4) 0.038(5) 0.084(6) -0.002(5) 0.025(5) 0.008(4)
C9 0.050(9) 0.123(11) 0.043(8) 0.026(8) 0.004(7) 0.040(9)
C3A 0.061(4) 0.057(4) 0.035(3) -0.009(3) 0.0030(19) 0.0005(19)
C8 0.051(9) 0.123(11) 0.043(8) 0.026(8) 0.004(7) 0.040(9)
C7A 0.060(3) 0.060(3) 0.058(3) 0.006(2) -0.0043(18) 0.0023(18)
C3 0.061(4) 0.056(4) 0.034(3) -0.009(3) 0.0025(17) 0.0004(17)
C14 0.062(3) 0.062(3) 0.057(3) 0.008(3) -0.0014(14) 0.0006(14)
C2 0.061(4) 0.057(4) 0.034(3) -0.009(3) 0.0021(17) 0.0004(18)
C16 0.062(3) 0.061(3) 0.057(3) 0.009(3) -0.0007(9) 0.0003(9)
C1 0.061(4) 0.056(4) 0.034(3) -0.009(3) 0.0020(14) 0.0004(14)
C10 0.050(9) 0.123(11) 0.043(8) 0.026(8) 0.004(7) 0.040(9)
C4 0.061(4) 0.056(4) 0.035(3) -0.009(3) 0.0025(17) 0.0006(17)
C4A 0.061(4) 0.057(4) 0.035(3) -0.009(3) 0.0031(19) 0.0007(19)
C10A 0.060(3) 0.060(3) 0.058(3) 0.006(2) -0.004(2) 0.002(2)
C1A 0.061(4) 0.057(4) 0.035(3) -0.009(3) 0.0031(19) 0.001(2)
O25 0.097(6) 0.094(6) 0.093(6) 0.000(5) 0.0000(8) 0.0000(8)
O26 0.098(6) 0.094(6) 0.093(6) 0.000(5) 0.0000(7) 0.0000(7)
N4 0.098(6) 0.094(6) 0.093(6) 0.000(5) 0.000 0.000
O24A 0.098(6) 0.094(6) 0.093(6) 0.000(5) 0.000 0.000
Cl2 0.034(4) 0.077(6) 0.073(6) 0.000 0.013(4) 0.000
Cl3 0.055(5) 0.047(5) 0.061(5) 0.000 -0.008(4) 0.000
Cl4 0.059(6) 0.084(7) 0.063(6) 0.000 -0.021(5) 0.000
Cl5 0.19(2) 0.095(13) 0.052(9) 0.000 0.000 0.000
Cl6 0.018(5) 0.039(6) 0.054(6) 0.000 0.000 0.000
Cl7 0.060(6) 0.056(6) 0.088(7) 0.000 -0.019(5) 0.000
O24 0.12(3) 0.12(3) 0.12(3) 0.000(10) 0.000 0.000

loop_
_atom_type_symbol
_atom_type_description
_atom_type_scat_dispersion_real
_atom_type_scat_dispersion_imag
_atom_type_scat_source
C C 0.0181 0.0091 'International Tables Vol C Tables 4.2.6.8 and 6.1.1.4'
H H 0.0000 0.0000 'International Tables Vol C Tables 4.2.6.8 and 6.1.1.4'
Cl Cl 0.3639 0.7018 'International Tables Vol C Tables 4.2.6.8 and 6.1.1.4'
Eu Eu -8.9294 11.1857 'International Tables Vol C Tables 4.2.6.8 and 6.1.1.4'
N N 0.0311 0.0180 'International Tables Vol C Tables 4.2.6.8 and 6.1.1.4'
O O 0.0492 0.0322 'International Tables Vol C Tables 4.2.6.8 and 6.1.1.4'

loop_
_geom_angle_atom_site_label_1
_geom_angle_atom_site_label_2
_geom_angle_atom_site_label_3
_geom_angle
_geom_angle_site_symmetry_1
_geom_angle_site_symmetry_3
_geom_angle_publ_flag
Eu3 Eu1 Eu4 61.07(3) . . ?
Eu3 Eu1 H11A 73.9 . . ?
Eu3 Eu1 H11B 95.8 . . ?
Eu4 Eu1 H11A 128.3 . . ?
Eu4 Eu1 H11B 147.1 . . ?
O19 Eu1 Eu3 38.0(2) . . ?
O19 Eu1 Eu4 38.1(3) . . ?
O19 Eu1 O20 73.4(5) . . ?
O19 Eu1 O18 73.0(5) . . ?
O19 Eu1 O2W 71.6(5) . . ?
O19 Eu1 O9 149.6(5) . . ?
O19 Eu1 O10 62.8(3) . . ?
O19 Eu1 O11 61.8(4) . . ?
O19 Eu1 O8 142.5(5) . . ?
O19 Eu1 N2A 122.0(10) . . ?
O19 Eu1 N2 122.4(9) . . ?
O19 Eu1 H11A 90.5 . . ?
O19 Eu1 H11B 109.3 . . ?
O20 Eu1 Eu3 77.2(4) . . ?
O20 Eu1 Eu4 38.9(4) . . ?
O20 Eu1 O2W 131.2(5) . . ?
O20 Eu1 O10 62.3(5) . . ?
O20 Eu1 O11 118.7(5) . . ?
O20 Eu1 O8 135.5(6) . . ?
O20 Eu1 N2A 127.9(11) . . ?
O20 Eu1 N2 72.6(12) . . ?
O20 Eu1 H11A 148.8 . . ?
O20 Eu1 H11B 164.9 . . ?
O18 Eu1 Eu3 38.6(4) . . ?
O18 Eu1 Eu4 76.8(4) . . ?
O18 Eu1 O20 66.1(5) . . ?
O18 Eu1 O2W 130.6(6) . . ?
O18 Eu1 O9 82.6(6) . . ?
O18 Eu1 O10 118.8(4) . . ?
O18 Eu1 O11 62.4(5) . . ?
O18 Eu1 O8 134.7(6) . . ?
O18 Eu1 N2A 72.1(11) . . ?
O18 Eu1 N2 128.7(14) . . ?
O18 Eu1 H11A 83.8 . . ?
O18 Eu1 H11B 100.0 . . ?
O2W Eu1 Eu3 94.6(4) . . ?
O2W Eu1 Eu4 94.9(4) . . ?
O2W Eu1 O10 71.9(5) . . ?
O2W Eu1 O11 70.9(5) . . ?
O2W Eu1 N2A 99.5(11) . . ?
O2W Eu1 N2 99.3(14) . . ?
O2W Eu1 H11A 63.5 . . ?
O2W Eu1 H11B 62.0 . . ?
O9 Eu1 Eu3 121.2(4) . . ?
O9 Eu1 Eu4 119.2(4) . . ?
O9 Eu1 O20 80.4(6) . . ?
O9 Eu1 O2W 138.7(6) . . ?
O9 Eu1 O10 117.4(5) . . ?
O9 Eu1 O11 121.6(5) . . ?
O9 Eu1 O8 67.9(6) . . ?
O9 Eu1 N2A 64.3(10) . . ?
O9 Eu1 N2 61.3(12) . . ?
O9 Eu1 H11A 104.7 . . ?
O9 Eu1 H11B 92.3 . . ?
O10 Eu1 Eu3 98.3(3) . . ?
O10 Eu1 Eu4 42.3(3) . . ?
O10 Eu1 H11A 133.5 . . ?
O10 Eu1 H11B 132.6 . . ?
O11 Eu1 Eu3 41.8(3) . . ?
O11 Eu1 Eu4 97.5(3) . . ?
O11 Eu1 O10 120.1(4) . . ?
O11 Eu1 H11A 32.6 . . ?
O11 Eu1 H11B 54.4 . . ?
O8 Eu1 Eu3 146.1(4) . . ?
O8 Eu1 Eu4 147.6(4) . . ?
O8 Eu1 O2W 70.9(6) . . ?
O8 Eu1 O10 105.4(5) . . ?
O8 Eu1 O11 104.6(5) . . ?
O8 Eu1 N2A 64.4(11) . . ?
O8 Eu1 N2 65.1(11) . . ?
O8 Eu1 H11A 72.2 . . ?
O8 Eu1 H11B 50.4 . . ?
N2A Eu1 Eu3 89.3(10) . . ?
N2A Eu1 Eu4 148.0(10) . . ?
N2A Eu1 O10 168.8(11) . . ?
N2A Eu1 O11 61.3(10) . . ?
N2A Eu1 H11A 41.2 . . ?
N2A Eu1 H11B 37.7 . . ?
N2 Eu1 Eu3 148.8(10) . . ?
N2 Eu1 Eu4 89.8(9) . . ?
N2 Eu1 O10 60.6(10) . . ?
N2 Eu1 O11 168.2(13) . . ?
N2 Eu1 N2A 115.5(13) . . ?
N2 Eu1 H11A 137.3 . . ?
N2 Eu1 H11B 115.5 . . ?
H11A Eu1 H11B 21.9 . . ?
Eu3 Eu2 H17A 95.7 . . ?
Eu3 Eu2 H17B 67.8 . . ?
O17 Eu2 Eu3 37.5(2) . . ?
O17 Eu2 O1W 72.5(7) . . ?
O17 Eu2 O15 149.1(7) . . ?
O17 Eu2 O11 61.4(3) . . ?
O17 Eu2 O11 61.4(3) . 8_755 ?
O17 Eu2 O16 72.8(5) . . ?
O17 Eu2 O16 72.8(5) . 2_655 ?
O17 Eu2 O14 142.4(7) . . ?
O17 Eu2 N3 122.1(8) . . ?
O17 Eu2 N3 122.1(8) . 8_755 ?
O17 Eu2 H17A 107.8 . . ?
O17 Eu2 H17B 93.9 . . ?
O1W Eu2 Eu3 95.0(5) . . ?
O1W Eu2 O11 71.3(4) . 8_755 ?
O1W Eu2 O11 71.3(4) . . ?
O1W Eu2 O14 69.9(8) . . ?
O1W Eu2 N3 95.8(11) . . ?
O1W Eu2 N3 95.8(11) . 8_755 ?
O1W Eu2 H17A 59.4 . . ?
O1W Eu2 H17B 81.1 . . ?
O15 Eu2 Eu3 120.4(5) . . ?
O15 Eu2 O1W 138.3(9) . . ?
O15 Eu2 O11 120.4(3) . 8_755 ?
O15 Eu2 O11 120.4(3) . . ?
O15 Eu2 O14 68.4(9) . . ?
O15 Eu2 N3 64.9(9) . . ?
O15 Eu2 N3 64.9(9) . 8_755 ?
O15 Eu2 H17A 93.5 . . ?
O15 Eu2 H17B 92.1 . . ?
O11 Eu2 Eu3 41.5(3) . . ?
O11 Eu2 Eu3 96.7(3) 8_755 . ?
O11 Eu2 O11 118.2(7) 8_755 . ?
O11 Eu2 H17A 54.4 . . ?
O11 Eu2 H17A 129.9 8_755 . ?
O11 Eu2 H17B 147.1 8_755 . ?
O11 Eu2 H17B 32.5 . . ?
O16 Eu2 Eu3 76.5(3) 2_655 . ?
O16 Eu2 Eu3 39.2(3) . . ?
O16 Eu2 O1W 131.7(5) 2_655 . ?
O16 Eu2 O1W 131.7(5) . . ?
O16 Eu2 O15 81.3(6) 2_655 . ?
O16 Eu2 O15 81.3(6) . . ?
O16 Eu2 O11 117.8(5) . 8_755 ?
O16 Eu2 O11 117.8(5) 2_655 . ?
O16 Eu2 O11 62.9(5) . . ?
O16 Eu2 O11 62.9(5) 2_655 8_755 ?
O16 Eu2 O16 65.0(6) 2_655 . ?
O16 Eu2 O14 135.7(5) 2_655 . ?
O16 Eu2 O14 135.7(5) . . ?
O16 Eu2 N3 131.2(11) 2_655 . ?
O16 Eu2 N3 131.2(11) . 8_755 ?
O16 Eu2 N3 75.6(10) 2_655 8_755 ?
O16 Eu2 N3 75.6(10) . . ?
O16 Eu2 H17A 166.3 2_655 . ?
O16 Eu2 H17A 101.9 . . ?
O16 Eu2 H17B 68.9 . . ?
O16 Eu2 H17B 133.8 2_655 . ?
O14 Eu2 Eu3 146.8(2) . . ?
O14 Eu2 O11 105.4(4) . 8_755 ?
O14 Eu2 O11 105.4(4) . . ?
O14 Eu2 N3 62.7(9) . . ?
O14 Eu2 N3 62.7(9) . 8_755 ?
O14 Eu2 H17A 51.1 . . ?
O14 Eu2 H17B 80.4 . . ?
N3 Eu2 Eu3 150.3(9) 8_755 . ?
N3 Eu2 Eu3 90.9(8) . . ?
N3 Eu2 O11 61.2(8) . . ?
N3 Eu2 O11 165.4(11) 8_755 . ?
N3 Eu2 O11 165.4(11) . 8_755 ?
N3 Eu2 O11 61.2(8) 8_755 8_755 ?
N3 Eu2 N3 115.3(15) . 8_755 ?
N3 Eu2 H17A 113.6 8_755 . ?
N3 Eu2 H17A 36.5 . . ?
N3 Eu2 H17B 28.8 . . ?
N3 Eu2 H17B 141.3 8_755 . ?
C17 Eu2 Eu3 139.2(6) 8_755 . ?
C17 Eu2 O17 103.7(7) 8_755 . ?
C17 Eu2 O1W 77.0(14) 8_755 . ?
C17 Eu2 O15 87.5(10) 8_755 . ?
C17 Eu2 O11 147.8(14) 8_755 . ?
C17 Eu2 O11 42.7(6) 8_755 8_755 ?
C17 Eu2 O16 79.6(13) 8_755 2_655 ?
C17 Eu2 O16 144.0(14) 8_755 . ?
C17 Eu2 O14 67.9(9) 8_755 . ?
C17 Eu2 N3 22.7(13) 8_755 8_755 ?
C17 Eu2 N3 129.3(11) 8_755 . ?
C17 Eu2 H17A 112.9 8_755 . ?
C17 Eu2 H17B 146.1 8_755 . ?
H17A Eu2 H17B 33.3 . . ?
Eu1 Eu3 Eu1 65.64(4) 7 . ?
Eu1 Eu3 Eu2 107.18(3) 7 2_655 ?
Eu1 Eu3 Eu2 151.60(4) . 2_655 ?
Cl1 Eu3 Eu1 103.82(7) . . ?
Cl1 Eu3 Eu1 103.82(7) . 7 ?
Cl1 Eu3 Eu2 104.57(7) . 2_655 ?
O19 Eu3 Eu1 37.8(3) 7 7 ?
O19 Eu3 Eu1 37.8(3) . . ?
O19 Eu3 Eu1 81.6(3) 7 . ?
O19 Eu3 Eu1 81.6(3) . 7 ?
O19 Eu3 Eu2 109.9(3) 7 2_655 ?
O19 Eu3 Eu2 169.2(3) . 2_655 ?
O19 Eu3 Cl1 66.6(3) 7 . ?
O19 Eu3 Cl1 66.6(3) . . ?
O19 Eu3 O19 73.0(5) 7 . ?
O19 Eu3 O18 73.4(4) . . ?
O19 Eu3 O18 73.4(4) 7 . ?
O19 Eu3 O11 70.7(5) . . ?
O19 Eu3 O11 135.2(5) 7 . ?
O19 Eu3 O11 70.7(5) 7 7 ?
O19 Eu3 O11 135.2(5) . 7 ?
O19 Eu3 O16 142.3(3) 7 . ?
O19 Eu3 O16 142.3(3) . . ?
O17 Eu3 Eu1 110.1(3) . . ?
O17 Eu3 Eu1 170.1(4) . 7 ?
O17 Eu3 Eu1 170.1(4) 2_655 . ?
O17 Eu3 Eu1 110.1(3) 2_655 7 ?
O17 Eu3 Eu2 37.1(3) 2_655 2_655 ?
O17 Eu3 Eu2 80.8(3) . 2_655 ?
O17 Eu3 Cl1 67.9(3) 2_655 . ?
O17 Eu3 Cl1 67.9(3) . . ?
O17 Eu3 O19 134.5(4) 2_655 . ?
O17 Eu3 O19 89.8(4) . . ?
O17 Eu3 O19 134.5(4) . 7 ?
O17 Eu3 O19 89.8(4) 2_655 7 ?
O17 Eu3 O17 72.6(6) 2_655 . ?
O17 Eu3 O18 142.1(3) . . ?
O17 Eu3 O18 142.1(3) 2_655 . ?
O17 Eu3 O11 70.7(5) 2_655 7 ?
O17 Eu3 O11 134.7(5) 2_655 . ?
O17 Eu3 O11 70.7(5) . . ?
O17 Eu3 O11 134.7(5) . 7 ?
O17 Eu3 O16 72.2(5) 2_655 . ?
O17 Eu3 O16 72.2(5) . . ?
O18 Eu3 Eu1 39.3(2) . . ?
O18 Eu3 Eu1 39.3(2) . 7 ?
O18 Eu3 Eu2 117.4(3) . 2_655 ?
O18 Eu3 Cl1 129.5(4) . . ?
O18 Eu3 O11 71.7(5) . 7 ?
O18 Eu3 O11 71.7(5) . . ?
O18 Eu3 O16 100.6(5) . . ?
O11 Eu3 Eu1 53.5(4) 7 7 ?
O11 Eu3 Eu1 110.7(4) 7 . ?
O11 Eu3 Eu1 53.5(4) . . ?
O11 Eu3 Eu1 110.7(4) . 7 ?
O11 Eu3 Eu2 110.7(4) . 2_655 ?
O11 Eu3 Eu2 53.9(4) 7 2_655 ?
O11 Eu3 Cl1 119.1(4) . . ?
O11 Eu3 Cl1 119.1(4) 7 . ?
O11 Eu3 O11 121.8(8) 7 . ?
O16 Eu3 Eu1 117.7(3) . 7 ?
O16 Eu3 Eu1 117.7(3) . . ?
O16 Eu3 Eu2 38.89(19) . 2_655 ?
O16 Eu3 Cl1 129.8(4) . . ?
O16 Eu3 O11 72.1(4) . 7 ?
O16 Eu3 O11 72.1(4) . . ?
Eu1 Eu4 Eu1 65.47(4) 7 . ?
Eu1 Eu4 Eu5 106.98(3) 7 7 ?
Eu1 Eu4 Eu5 151.24(5) . 7 ?
Cl1 Eu4 Eu1 104.02(11) . . ?
Cl1 Eu4 Eu1 104.02(11) . 7 ?
Cl1 Eu4 Eu5 104.74(11) . 7 ?
O19 Eu4 Eu1 81.3(3) 7 . ?
O19 Eu4 Eu1 81.3(3) . 7 ?
O19 Eu4 Eu1 37.7(2) 7 7 ?
O19 Eu4 Eu1 37.7(2) . . ?
O19 Eu4 Eu5 110.1(3) 7 7 ?
O19 Eu4 Eu5 169.8(3) . 7 ?
O19 Eu4 Cl1 66.9(3) 7 . ?
O19 Eu4 Cl1 66.9(3) . . ?
O19 Eu4 O19 72.7(5) . 7 ?
O19 Eu4 O22 134.3(4) 7 . ?
O19 Eu4 O22 134.3(4) . 7 ?
O19 Eu4 O22 89.7(4) 7 7 ?
O19 Eu4 O22 89.7(4) . . ?
O19 Eu4 O20 73.5(4) . . ?
O19 Eu4 O20 73.5(4) 7 . ?
O19 Eu4 O21 142.0(3) . . ?
O19 Eu4 O21 142.0(3) 7 . ?
O19 Eu4 O10 135.4(5) . 7 ?
O19 Eu4 O10 71.6(4) 7 7 ?
O19 Eu4 O10 71.6(4) . . ?
O19 Eu4 O10 135.4(5) 7 . ?
O22 Eu4 Eu1 169.6(3) . 7 ?
O22 Eu4 Eu1 110.0(3) 7 7 ?
O22 Eu4 Eu1 110.0(3) . . ?
O22 Eu4 Eu1 169.6(3) 7 . ?
O22 Eu4 Eu5 37.8(2) 7 7 ?
O22 Eu4 Eu5 81.5(3) . 7 ?
O22 Eu4 Cl1 67.4(3) 7 . ?
O22 Eu4 Cl1 67.4(3) . . ?
O22 Eu4 O22 72.8(5) 7 . ?
O22 Eu4 O20 142.0(3) . . ?
O22 Eu4 O20 142.0(3) 7 . ?
O22 Eu4 O21 73.8(4) . . ?
O22 Eu4 O21 73.8(4) 7 . ?
O22 Eu4 O10 71.0(5) 7 7 ?
O22 Eu4 O10 71.0(5) . . ?
O22 Eu4 O10 134.7(5) 7 . ?
O22 Eu4 O10 134.7(5) . 7 ?
O20 Eu4 Eu1 39.5(2) . . ?
O20 Eu4 Eu1 39.5(2) . 7 ?
O20 Eu4 Eu5 116.7(3) . 7 ?
O20 Eu4 Cl1 130.2(4) . . ?
O20 Eu4 O21 98.7(6) . . ?
O20 Eu4 O10 71.4(4) . . ?
O20 Eu4 O10 71.4(4) . 7 ?
O21 Eu4 Eu1 116.5(3) . 7 ?
O21 Eu4 Eu1 116.5(3) . . ?
O21 Eu4 Eu5 39.5(2) . 7 ?
O21 Eu4 Cl1 131.2(4) . . ?
O21 Eu4 O10 70.7(4) . . ?
O21 Eu4 O10 70.7(4) . 7 ?
O10 Eu4 Eu1 54.1(4) . . ?
O10 Eu4 Eu1 54.1(4) 7 7 ?
O10 Eu4 Eu1 110.5(4) 7 . ?
O10 Eu4 Eu1 110.5(4) . 7 ?
O10 Eu4 Eu5 109.8(4) . 7 ?
O10 Eu4 Eu5 53.3(4) 7 7 ?
O10 Eu4 Cl1 119.9(3) . . ?
O10 Eu4 Cl1 119.9(3) 7 . ?
O10 Eu4 O10 120.2(7) . 7 ?
Eu6 Eu5 Eu4 60.85(3) . . ?
O22 Eu5 Eu4 38.1(3) . . ?
O22 Eu5 Eu6 37.9(2) . . ?
O22 Eu5 O23 73.5(5) . 2_655 ?
O22 Eu5 O21 73.8(4) . . ?
O22 Eu5 O3W 71.9(4) . . ?
O22 Eu5 O10 62.7(4) . . ?
O22 Eu5 O2 149.5(5) . . ?
O22 Eu5 O5 61.4(5) . . ?
O22 Eu5 O3 142.9(5) . . ?
O22 Eu5 N1A 122.0(9) . . ?
O22 Eu5 N1 121.6(9) . . ?
O23 Eu5 Eu4 77.1(4) 2_655 . ?
O23 Eu5 Eu6 39.2(4) 2_655 . ?
O23 Eu5 O21 66.2(5) 2_655 . ?
O23 Eu5 O3W 131.8(5) 2_655 . ?
O23 Eu5 O10 119.0(5) 2_655 . ?
O23 Eu5 O2 80.9(6) 2_655 . ?
O23 Eu5 O5 61.8(6) 2_655 . ?
O23 Eu5 O3 134.2(6) 2_655 . ?
O23 Eu5 N1A 129.7(9) 2_655 . ?
O23 Eu5 N1 72.2(10) 2_655 . ?
O21 Eu5 Eu4 39.3(4) . . ?
O21 Eu5 Eu6 77.3(4) . . ?
O21 Eu5 O3W 131.2(5) . . ?
O21 Eu5 O10 62.4(4) . . ?
O21 Eu5 O2 80.9(5) . . ?
O21 Eu5 O5 118.0(6) . . ?
O21 Eu5 O3 134.8(5) . . ?
O21 Eu5 N1A 73.2(9) . . ?
O21 Eu5 N1 128.5(10) . . ?
O3W Eu5 Eu4 94.9(4) . . ?
O3W Eu5 Eu6 95.2(4) . . ?
O3W Eu5 O10 71.5(5) . . ?
O3W Eu5 O5 72.5(6) . . ?
O3W Eu5 N1A 97.2(9) . . ?
O3W Eu5 N1 99.0(10) . . ?
O10 Eu5 Eu4 42.3(3) . . ?
O10 Eu5 Eu6 98.1(3) . . ?
O10 Eu5 O5 120.1(5) . . ?
O2 Eu5 Eu4 120.1(4) . . ?
O2 Eu5 Eu6 120.0(4) . . ?
O2 Eu5 O3W 138.6(5) . . ?
O2 Eu5 O10 119.3(5) . . ?
O2 Eu5 O5 119.6(6) . . ?
O2 Eu5 O3 67.6(6) . . ?
O2 Eu5 N1A 64.2(10) . . ?
O2 Eu5 N1 63.4(10) . . ?
O5 Eu5 Eu4 96.8(4) . . ?
O5 Eu5 Eu6 41.0(4) . . ?
O3 Eu5 Eu4 147.6(4) . . ?
O3 Eu5 Eu6 146.6(4) . . ?
O3 Eu5 O3W 71.0(5) . . ?
O3 Eu5 O10 105.5(5) . . ?
O3 Eu5 O5 105.8(6) . . ?
O3 Eu5 N1A 64.3(10) . . ?
O3 Eu5 N1 64.3(10) . . ?
N1A Eu5 Eu4 89.9(9) . . ?
N1A Eu5 Eu6 149.1(9) . . ?
N1A Eu5 O10 59.9(9) . . ?
N1A Eu5 O5 168.1(10) . . ?
N1 Eu5 Eu4 148.1(9) . . ?
N1 Eu5 Eu6 89.3(9) . . ?
N1 Eu5 O10 168.4(10) . . ?
N1 Eu5 O5 61.0(10) . . ?
N1 Eu5 N1A 116.4(13) . . ?
Eu5 Eu6 Eu5 107.27(4) 7 2_655 ?
Eu5 Eu6 Eu5 152.26(7) 8_755 7 ?
Eu5 Eu6 Eu5 65.68(3) 8_755 2_655 ?
Cl1 Eu6 Eu5 103.87(3) . 7 ?
Cl1 Eu6 Eu5 103.87(3) . 8_755 ?
Cl1 Eu6 Eu5 103.87(3) . 2_655 ?
O22 Eu6 Eu5 109.3(3) . 8_755 ?
O22 Eu6 Eu5 82.0(3) 8_755 2_655 ?
O22 Eu6 Eu5 109.3(3) 7 2_655 ?
O22 Eu6 Eu5 82.0(3) . 7 ?
O22 Eu6 Eu5 168.5(3) 7 8_755 ?
O22 Eu6 Eu5 37.9(2) 7 7 ?
O22 Eu6 Eu5 168.5(3) . 2_655 ?
O22 Eu6 Eu5 168.5(3) 8_755 7 ?
O22 Eu6 Eu5 109.3(3) 2_655 7 ?
O22 Eu6 Eu5 37.9(2) 2_655 2_655 ?
O22 Eu6 Eu5 82.0(3) 2_655 8_755 ?
O22 Eu6 Eu5 37.9(2) 8_755 8_755 ?
O22 Eu6 Cl1 66.5(2) 8_755 . ?
O22 Eu6 Cl1 66.5(2) . . ?
O22 Eu6 Cl1 66.5(2) 2_655 . ?
O22 Eu6 Cl1 66.5(2) 7 . ?
O22 Eu6 O22 88.1(5) . 8_755 ?
O22 Eu6 O22 73.5(5) . 7 ?
O22 Eu6 O22 73.5(5) 8_755 2_655 ?
O22 Eu6 O22 133.0(5) 7 8_755 ?
O22 Eu6 O22 88.1(5) 7 2_655 ?
O22 Eu6 O22 133.0(5) . 2_655 ?
O22 Eu6 O23 73.7(4) 2_655 . ?
O22 Eu6 O23 142.1(3) 8_755 2_655 ?
O22 Eu6 O23 142.1(3) 7 . ?
O22 Eu6 O23 142.1(3) . . ?
O22 Eu6 O23 142.1(3) 2_655 2_655 ?
O22 Eu6 O23 73.7(4) . 2_655 ?
O22 Eu6 O23 73.7(4) 7 2_655 ?
O22 Eu6 O23 73.7(4) 8_755 . ?
O22 Eu6 O5 135.8(3) 8_755 2_655 ?
O22 Eu6 O5 71.2(4) 8_755 . ?
O22 Eu6 O5 71.2(4) 7 2_655 ?
O22 Eu6 O5 71.2(4) 2_655 2_655 ?
O22 Eu6 O5 135.8(3) . 2_655 ?
O22 Eu6 O5 71.2(4) . . ?
O22 Eu6 O5 135.8(3) 7 . ?
O22 Eu6 O5 135.8(3) 2_655 . ?
O23 Eu6 Eu5 117.8(4) 2_655 8_755 ?
O23 Eu6 Eu5 117.8(4) 2_655 2_655 ?
O23 Eu6 Eu5 39.4(2) . 2_655 ?
O23 Eu6 Eu5 39.4(2) 2_655 7 ?
O23 Eu6 Eu5 117.8(4) . 7 ?
O23 Eu6 Eu5 39.4(2) . 8_755 ?
O23 Eu6 Cl1 129.7(4) . . ?
O23 Eu6 Cl1 129.7(4) 2_655 . ?
O23 Eu6 O23 100.5(9) 2_655 . ?
O23 Eu6 O5 71.5(4) . 2_655 ?
O23 Eu6 O5 71.5(4) 2_655 2_655 ?
O23 Eu6 O5 71.5(4) . . ?
O23 Eu6 O5 71.5(4) 2_655 . ?
O5 Eu6 Eu5 53.86(5) . 8_755 ?
O5 Eu6 Eu5 110.6(3) . 7 ?
O5 Eu6 Eu5 53.86(5) 2_655 7 ?
O5 Eu6 Eu5 110.6(3) 2_655 8_755 ?
O5 Eu6 Eu5 110.6(3) . 2_655 ?
O5 Eu6 Eu5 53.86(5) 2_655 2_655 ?
O5 Eu6 Cl1 119.8(5) . . ?
O5 Eu6 Cl1 119.8(5) 2_655 . ?
O5 Eu6 O5 120.5(11) 2_655 . ?
Eu3 Cl1 Eu3 71.71(16) 2_655 . ?
Eu3 Cl1 Eu6 144.15(8) 2_655 . ?
Eu3 Cl1 Eu6 144.15(8) . . ?
Eu4 Cl1 Eu3 72.40(6) . . ?
Eu4 Cl1 Eu3 144.1(2) . 2_655 ?
Eu4 Cl1 Eu3 144.1(2) 2_655 . ?
Eu4 Cl1 Eu3 72.39(6) 2_655 2_655 ?
Eu4 Cl1 Eu4 143.5(3) 2_655 . ?
Eu4 Cl1 Eu6 71.75(13) . . ?
Eu4 Cl1 Eu6 71.75(13) 2_655 . ?
O4 O4 C6 61.1(15) 8_755 . ?
Eu1 O19 Eu3 104.2(4) . . ?
Eu1 O19 Eu4 104.2(4) . . ?
Eu1 O19 H19 113.8 . . ?
Eu3 O19 Eu4 106.1(4) . . ?
Eu3 O19 H19 113.8 . . ?
Eu4 O19 H19 113.8 . . ?
Eu4 O22 H22 113.9 . . ?
Eu5 O22 Eu4 104.1(4) . . ?
Eu5 O22 H22 113.9 . . ?
Eu6 O22 Eu4 105.8(4) . . ?
Eu6 O22 Eu5 104.2(4) . . ?
Eu6 O22 H22 113.9 . . ?
Eu2 O17 Eu3 105.4(4) . 2_655 ?
Eu2 O17 Eu3 105.4(4) . . ?
Eu2 O17 H17 113.2 . . ?
Eu3 O17 Eu3 105.9(6) 2_655 . ?
Eu3 O17 H17 113.2 2_655 . ?
Eu3 O17 H17 113.2 . . ?
Eu5 O23 Eu5 113.7(7) 8_755 2_655 ?
Eu5 O23 H23 113.1 8_755 . ?
Eu5 O23 H23 113.1 2_655 . ?
Eu6 O23 Eu5 101.3(5) . 2_655 ?
Eu6 O23 Eu5 101.3(5) . 8_755 ?
Eu6 O23 H23 113.1 . . ?
Eu1 O20 Eu1 112.8(7) 7 . ?
Eu1 O20 H20 113.2 . . ?
Eu1 O20 H20 113.2 7 . ?
Eu4 O20 Eu1 101.6(5) . 7 ?
Eu4 O20 Eu1 101.6(5) . . ?
Eu4 O20 H20 113.2 . . ?
Eu4 O21 Eu5 101.2(4) . . ?
Eu4 O21 Eu5 101.2(4) . 7 ?
Eu4 O21 H21 113.5 . . ?
Eu5 O21 Eu5 112.8(6) 7 . ?
Eu5 O21 H21 113.5 7 . ?
Eu5 O21 H21 113.5 . . ?
Eu1 O18 Eu1 113.5(7) . 7 ?
Eu1 O18 H18 112.8 . . ?
Eu1 O18 H18 112.8 7 . ?
Eu3 O18 Eu1 102.0(4) . . ?
Eu3 O18 Eu1 102.0(4) . 7 ?
Eu3 O18 H18 112.8 . . ?
Eu1 O2W H2WA 110.7 . . ?
Eu1 O2W H2WB 110.7 . . ?
H2WA O2W H2WB 103.0 . . ?
C10 O9 Eu1 123(2) . . ?
C10 O9 C10A 92(2) . . ?
C10A O9 Eu1 119.3(14) . . ?
Eu5 O3W H3WA 108.3 . . ?
Eu5 O3W H3WB 110.6 . . ?
H3WA O3W H3WB 103.5 . . ?
Eu4 O10 Eu1 83.7(5) . . ?
Eu4 O10 Eu5 84.5(5) . . ?
Eu5 O10 Eu1 165.9(5) . . ?
C12 O10 Eu1 96.0(16) . . ?
C12 O10 Eu4 149.1(16) . . ?
C12 O10 Eu5 98.1(16) . . ?
C3A O2 Eu5 117.5(18) . . ?
C3 O2 Eu5 121(2) . . ?
C3 O2 C3A 96(3) . . ?
C15 O15 Eu2 118(2) . . ?
C15 O15 Eu2 118(2) 8_755 . ?
C15 O15 C15 88(4) 8_755 . ?
Eu5 O5 Eu5 167.0(8) 8_755 . ?
Eu6 O5 Eu5 85.2(4) . 8_755 ?
Eu6 O5 Eu5 85.2(4) . . ?
C6 O5 Eu5 96.3(4) . 8_755 ?
C6 O5 Eu5 96.3(4) . . ?
C6 O5 Eu6 151(2) . . ?
Eu1 O11 Eu2 167.2(7) . . ?
Eu3 O11 Eu1 84.7(5) . . ?
Eu3 O11 Eu2 84.5(5) . . ?
C18 O11 Eu1 96.3(17) . . ?
C18 O11 Eu2 96.5(17) . . ?
C18 O11 Eu3 147.5(19) . . ?
C9A O8 Eu1 122.2(19) . . ?
C9 O8 Eu1 116(2) . . ?
C9 O8 C9A 103(2) . . ?
C4 O3 Eu5 121.4(19) . . ?
C4A O3 Eu5 121(2) . . ?
C4A O3 C4 99(3) . . ?
Eu2 O16 Eu2 114.3(6) 2_655 . ?
Eu2 O16 Eu3 101.9(4) 2_655 . ?
Eu2 O16 Eu3 101.9(4) . . ?
Eu2 O16 H16 112.6 . . ?
Eu2 O16 H16 112.6 2_655 . ?
Eu3 O16 H16 112.6 . . ?
C12 O4A N1A 100(2) . . ?
C5A O4A N1A 48(2) . . ?
C5A O4A C12 65.6(17) . . ?
C16 O14 Eu2 122(2) . . ?
C2 O1 H1 109.5 . . ?
C2A O1A H1A 109.5 . . ?
C8A O7A H7A 109.5 . . ?
C14 O13 H13 109.5 . . ?
C8 O7 H7 109.5 . . ?
Eu5 N1A H1AA 115.3 . . ?
O4A N1A Eu5 112.2(19) . . ?
O4A N1A H1AA 93.1 . . ?
C5A N1A Eu5 56(2) . . ?
C5A N1A O4A 56(3) . . ?
C5A N1A H1AA 115.3 . . ?
C5A N1A C1A 129(4) . . ?
C1A N1A Eu5 104(3) . . ?
C1A N1A O4A 117(3) . . ?
C1A N1A H1AA 115.3 . . ?
Eu1 N2A H2A 110.4 . . ?
C11A N2A Eu1 57(3) . . ?
C11A N2A H2A 117.8 . . ?
C11A N2A C7A 124(4) . . ?
C7A N2A Eu1 103(2) . . ?
C7A N2A H2A 117.8 . . ?
Eu2 N3 H3 112.2 . . ?
C13 N3 Eu2 106(3) . . ?
C13 N3 H3 112.2 . . ?
C17 N3 Eu2 56(4) . . ?
C17 N3 H3 112.2 . . ?
C17 N3 C13 136(5) . . ?
Eu1 N2 H2 115.2 . . ?
C7 N2 Eu1 108(3) . . ?
C7 N2 H2 115.2 . . ?
C11 N2 Eu1 56(2) . . ?
C11 N2 H2 115.2 . . ?
C11 N2 C7 129(5) . . ?
Eu5 N1 H1B 114.2 . . ?
C5 N1 Eu5 57(3) . . ?
C5 N1 H1B 114.2 . . ?
C5 N1 C1 131(4) . . ?
C1 N1 Eu5 108(3) . . ?
C1 N1 H1B 114.2 . . ?
O15 C15 H15A 108.3 . . ?
O15 C15 H15B 108.3 . . ?
H15A C15 H15B 107.4 . . ?
C13 C15 O15 116(4) . . ?
C13 C15 H15A 108.3 . . ?
C13 C15 H15B 108.3 . . ?
O10 C12 O4A 152(3) . . ?
O10 C12 O6 152(3) . . ?
O10 C12 C11 97(2) . . ?
O10 C12 C5A 97(2) . . ?
O4A C12 C11 111(3) . . ?
O4A C12 C5A 55(2) . . ?
C5A C12 C11 164(3) . . ?
O11 C18 O12 149(3) . . ?
O11 C18 O6A 149(3) . . ?
O11 C18 C11A 97(3) . . ?
O11 C18 C17 98(3) . . ?
O12 C18 C11A 114(3) . . ?
O6A C18 C17 113(3) . . ?
N3 C13 C15 106(4) . . ?
C14 C13 N3 114(4) . . ?
C14 C13 C15 117(4) . . ?
C14 C13 C16 105(4) . . ?
C16 C13 C15 106(4) . . ?
O7A C8A H8AA 110.9 . . ?
O7A C8A H8AB 110.9 . . ?
O7A C8A C7A 104.1(19) . . ?
H8AA C8A H8AB 109.0 . . ?
C7A C8A H8AA 110.9 . . ?
C7A C8A H8AB 110.9 . . ?
O4 C6 O4 58(3) . 8_755 ?
O5 C6 O4 150.9(16) . 8_755 ?
O5 C6 O4 150.9(16) . . ?
O5 C6 C5 95(2) . . ?
O5 C6 C5 95(2) . 8_755 ?
C5 C6 C5 168(5) . 8_755 ?
N2A C11A C18 111(4) . . ?
N2A C11A H11A 113.7 . . ?
N2A C11A H11B 102.4 . . ?
C18 C11A H11A 111.7 . . ?
C18 C11A H11B 108.9 . . ?
H11A C11A H11B 108.3 . . ?
N2 C7 C9 101(4) . . ?
N2 C7 C10 100(4) . . ?
C8 C7 N2 117(4) . . ?
C8 C7 C9 112(4) . . ?
C8 C7 C10 111(4) . . ?
C10 C7 C9 114(4) . . ?
N1 C5 C6 114(4) . . ?
N1 C5 H5A 108.8 . . ?
N1 C5 H5B 108.8 . . ?
C6 C5 H5A 108.8 . . ?
C6 C5 H5B 108.8 . . ?
H5A C5 H5B 107.7 . . ?
O1A C2A H2AA 109.2 . . ?
O1A C2A H2AB 109.2 . . ?
H2AA C2A H2AB 107.9 . . ?
C1A C2A O1A 112(4) . . ?
C1A C2A H2AA 109.2 . . ?
C1A C2A H2AB 109.2 . . ?
N2 C11 C12 110(3) . . ?
N2 C11 H11C 109.7 . . ?
N2 C11 H11D 109.7 . . ?
C12 C11 H11C 109.7 . . ?
C12 C11 H11D 109.7 . . ?
H11C C11 H11D 108.2 . . ?
O8 C9A H9AA 109.7 . . ?
O8 C9A H9AB 109.7 . . ?
O8 C9A C7A 110(3) . . ?
H9AA C9A H9AB 108.2 . . ?
C7A C9A H9AA 109.7 . . ?
C7A C9A H9AB 109.7 . . ?
N3 C17 C18 120(5) . . ?
N3 C17 H17A 108.6 . . ?
N3 C17 H17B 106.5 . . ?
C18 C17 H17A 107.1 . . ?
C18 C17 H17B 106.8 . . ?
H17A C17 H17B 106.9 . . ?
O4A C5A C12 59(2) . . ?
O4A C5A H5AA 166.5 . . ?
O4A C5A H5AB 82.7 . . ?
N1A C5A O4A 76(3) . . ?
N1A C5A C12 116(4) . . ?
N1A C5A H5AA 108.3 . . ?
N1A C5A H5AB 108.3 . . ?
C12 C5A H5AA 108.3 . . ?
C12 C5A H5AB 108.3 . . ?
H5AA C5A H5AB 107.4 . . ?
O8 C9 C7 119(4) . . ?
O8 C9 H9A 107.5 . . ?
O8 C9 H9B 107.5 . . ?
C7 C9 H9A 107.5 . . ?
C7 C9 H9B 107.5 . . ?
H9A C9 H9B 107.0 . . ?
O2 C3A H3AA 109.6 . . ?
O2 C3A H3AB 109.6 . . ?
H3AA C3A H3AB 108.2 . . ?
C1A C3A O2 110(4) . . ?
C1A C3A H3AA 109.6 . . ?
C1A C3A H3AB 109.6 . . ?
O7 C8 C7 109(4) . . ?
O7 C8 H8A 109.8 . . ?
O7 C8 H8B 109.8 . . ?
C7 C8 H8A 109.8 . . ?
C7 C8 H8B 109.8 . . ?
H8A C8 H8B 108.2 . . ?
C8A C7A N2A 114(5) . . ?
C8A C7A C9A 110(3) . . ?
C9A C7A N2A 107(4) . . ?
C10A C7A N2A 103(3) . . ?
C10A C7A C8A 105(3) . . ?
C10A C7A C9A 118(4) . . ?
O2 C3 H3A 109.4 . . ?
O2 C3 H3B 109.4 . . ?
H3A C3 H3B 108.0 . . ?
C1 C3 O2 111(3) . . ?
C1 C3 H3A 109.4 . . ?
C1 C3 H3B 109.4 . . ?
O13 C14 H14A 105.3 . . ?
O13 C14 H14B 105.3 . . ?
C13 C14 O13 128(5) . . ?
C13 C14 H14A 105.3 . . ?
C13 C14 H14B 105.3 . . ?
H14A C14 H14B 106.0 . . ?
O1 C2 H2B 108.0 . . ?
O1 C2 H2C 108.0 . . ?
O1 C2 C1 117(4) . . ?
H2B C2 H2C 107.2 . . ?
C1 C2 H2B 108.0 . . ?
C1 C2 H2C 108.0 . . ?
O14 C16 C13 115(3) . . ?
O14 C16 H16A 108.6 . . ?
O14 C16 H16B 108.6 . . ?
C13 C16 H16A 108.6 . . ?
C13 C16 H16B 108.6 . . ?
H16A C16 H16B 107.6 . . ?
N1 C1 C3 101(4) . . ?
N1 C1 C4 106(4) . . ?
C2 C1 N1 115(4) . . ?
C2 C1 C3 106(4) . . ?
C2 C1 C4 113(4) . . ?
C4 C1 C3 116(4) . . ?
O9 C10 C7 113(4) . . ?
O9 C10 H10A 108.9 . . ?
O9 C10 H10B 108.9 . . ?
C7 C10 H10A 108.9 . . ?
C7 C10 H10B 108.9 . . ?
H10A C10 H10B 107.7 . . ?
O3 C4 H4A 109.5 . . ?
O3 C4 H4B 109.5 . . ?
C1 C4 O3 111(3) . . ?
C1 C4 H4A 109.5 . . ?
C1 C4 H4B 109.5 . . ?
H4A C4 H4B 108.0 . . ?
O3 C4A H4AA 108.8 . . ?
O3 C4A H4AB 108.8 . . ?
O3 C4A C1A 114(4) . . ?
H4AA C4A H4AB 107.6 . . ?
C1A C4A H4AA 108.8 . . ?
C1A C4A H4AB 108.8 . . ?
O9 C10A H10C 109.1 . . ?
O9 C10A H10D 109.1 . . ?
C7A C10A O9 112.5(19) . . ?
C7A C10A H10C 109.1 . . ?
C7A C10A H10D 109.1 . . ?
H10C C10A H10D 107.8 . . ?
N1A C1A C2A 110(4) . . ?
N1A C1A C3A 105(4) . . ?
N1A C1A C4A 111(4) . . ?
C2A C1A C3A 105(4) . . ?
C2A C1A C4A 113(4) . . ?
C3A C1A C4A 112(4) . . ?
O26 O25 N4 64(6) . . ?
O26 O25 O24 114(7) . . ?
N4 O25 O24 52(4) . . ?
O25 O26 N4 59(5) . . ?
O24A O26 O25 113(10) . . ?
O24A O26 N4 56(5) . . ?
O25 N4 O25 132(6) . 8_755 ?
O25 N4 O26 143(6) . 8_755 ?
O25 N4 O26 58(5) 8_755 8_755 ?
O25 N4 O26 58(5) . . ?
O25 N4 O26 143(6) 8_755 . ?
O26 N4 O26 94(9) . 8_755 ?
O24A N4 O25 104(3) . 8_755 ?
O24A N4 O25 104(3) . . ?
O24A N4 O26 48(5) . . ?
O24A N4 O26 48(5) . 8_755 ?
O24A N4 O24 156(7) . . ?
O24 N4 O25 69(3) . 8_755 ?
O24 N4 O25 69(3) . . ?
O24 N4 O26 126(6) . 8_755 ?
O24 N4 O26 126(6) . . ?
O26 O24A O26 150(10) 8_755 . ?
O26 O24A N4 76(6) . . ?
O26 O24A N4 76(6) 8_755 . ?
O25 O24 O25 113(8) . 8_755 ?
N4 O24 O25 59(4) . . ?
N4 O24 O25 59(4) . 8_755 ?

loop_
_geom_bond_atom_site_label_1
_geom_bond_atom_site_label_2
_geom_bond_distance
_geom_bond_site_symmetry_2
_geom_bond_publ_flag
Eu1 Eu3 3.7357(15) . ?
Eu1 Eu4 3.7446(15) . ?
Eu1 O19 2.360(10) . ?
Eu1 O20 2.430(10) . ?
Eu1 O18 2.421(9) . ?
Eu1 O2W 2.524(15) . ?
Eu1 O9 2.425(18) . ?
Eu1 O10 3.050(19) . ?
Eu1 O11 3.017(18) . ?
Eu1 O8 2.488(18) . ?
Eu1 N2A 2.77(4) . ?
Eu1 N2 2.72(4) . ?
Eu1 H11A 1.4392 . ?
Eu1 H11B 2.8148 . ?
Eu2 Eu3 3.7496(17) . ?
Eu2 O17 2.347(15) . ?
Eu2 O1W 2.49(2) . ?
Eu2 O15 2.45(3) . ?
Eu2 O11 3.044(18) 8_755 ?
Eu2 O11 3.044(18) . ?
Eu2 O16 2.406(9) . ?
Eu2 O16 2.406(9) 2_655 ?
Eu2 O14 2.50(2) . ?
Eu2 N3 2.74(5) 8_755 ?
Eu2 N3 2.74(5) . ?
Eu2 C17 2.31(6) 8_755 ?
Eu2 H17A 2.5421 . ?
Eu2 H17B 1.4268 . ?
Eu3 Eu1 3.7357(15) 7 ?
Eu3 Eu2 3.7496(17) 2_655 ?
Eu3 Cl1 3.227(6) . ?
Eu3 O19 2.373(10) 7 ?
Eu3 O19 2.373(10) . ?
Eu3 O17 2.368(9) . ?
Eu3 O17 2.368(9) 2_655 ?
Eu3 O18 2.385(16) . ?
Eu3 O11 2.498(17) . ?
Eu3 O11 2.498(17) 7 ?
Eu3 O16 2.422(14) . ?
Eu4 Eu1 3.7445(15) 7 ?
Eu4 Eu5 3.7508(16) 7 ?
Eu4 Cl1 3.208(3) . ?
Eu4 O19 2.384(11) 7 ?
Eu4 O19 2.384(11) . ?
Eu4 O22 2.387(10) . ?
Eu4 O22 2.387(10) 7 ?
Eu4 O20 2.402(18) . ?
Eu4 O21 2.420(15) . ?
Eu4 O10 2.534(14) 7 ?
Eu4 O10 2.534(14) . ?
Eu5 Eu6 3.7383(12) . ?
Eu5 O22 2.370(10) . ?
Eu5 O23 2.421(10) 2_655 ?
Eu5 O21 2.434(9) . ?
Eu5 O3W 2.507(14) . ?
Eu5 O10 3.021(19) . ?
Eu5 O2 2.442(16) . ?
Eu5 O5 3.030(3) . ?
Eu5 O3 2.479(16) . ?
Eu5 N1A 2.74(3) . ?
Eu5 N1 2.72(4) . ?
Eu6 Eu5 3.7383(12) 2_655 ?
Eu6 Eu5 3.7383(12) 8_755 ?
Eu6 Eu5 3.7383(12) 7 ?
Eu6 Cl1 3.264(8) . ?
Eu6 O22 2.369(10) 2_655 ?
Eu6 O22 2.369(10) 7 ?
Eu6 O22 2.369(10) . ?
Eu6 O22 2.369(10) 8_755 ?
Eu6 O23 2.412(17) 2_655 ?
Eu6 O23 2.412(17) . ?
Eu6 O5 2.46(2) . ?
Eu6 O5 2.46(2) 2_655 ?
Cl1 Eu3 3.227(6) 2_655 ?
Cl1 Eu4 3.207(3) 2_655 ?
O4 O4 1.35(7) 8_755 ?
O4 C6 1.39(4) . ?
O19 H19 0.9800 . ?
O22 H22 0.9800 . ?
O17 Eu3 2.368(9) 2_655 ?
O17 H17 0.9800 . ?
O23 Eu5 2.421(10) 8_755 ?
O23 Eu5 2.421(10) 2_655 ?
O23 H23 0.9800 . ?
O20 Eu1 2.430(10) 7 ?
O20 H20 0.9800 . ?
O21 Eu5 2.434(9) 7 ?
O21 H21 0.9800 . ?
O18 Eu1 2.421(9) 7 ?
O18 H18 0.9800 . ?
O2W H2WA 0.8863 . ?
O2W H2WB 0.8868 . ?
O9 C10 1.46(5) . ?
O9 C10A 1.58(3) . ?
O3W H3WA 0.8603 . ?
O3W H3WB 0.8615 . ?
O10 C12 1.12(2) . ?
O2 C3A 1.62(5) . ?
O2 C3 1.57(5) . ?
O15 C15 1.52(5) . ?
O15 C15 1.52(5) 8_755 ?
O5 Eu5 3.030(3) 8_755 ?
O5 C6 1.20(4) . ?
O11 C18 1.20(3) . ?
O8 C9A 1.47(4) . ?
O8 C9 1.438(19) . ?
O3 C4 1.54(5) . ?
O3 C4A 1.40(6) . ?
O16 Eu2 2.406(9) 2_655 ?
O16 H16 0.9800 . ?
O4A N1A 1.56(5) . ?
O4A C12 1.39(4) . ?
O4A C5A 1.33(5) . ?
O12 C18 1.39(4) . ?
O14 C16 1.40(2) . ?
O1 H1 0.8200 . ?
O1 C2 1.41(2) . ?
O6 C12 1.46(4) . ?
O6A C18 1.43(5) . ?
O1A H1A 0.8200 . ?
O1A C2A 1.48(6) . ?
O7A H7A 0.8200 . ?
O7A C8A 1.45(2) . ?
O13 H13 0.8200 . ?
O13 C14 1.45(2) . ?
O7 H7 0.8200 . ?
O7 C8 1.45(2) . ?
N1A H1AA 0.9800 . ?
N1A C5A 1.19(5) . ?
N1A C1A 1.42(6) . ?
N2A H2A 0.8600 . ?
N2A C11A 1.33(6) . ?
N2A C7A 1.52(7) . ?
N3 H3 0.9800 . ?
N3 C13 1.45(2) . ?
N3 C17 1.08(6) . ?
N2 H2 0.9800 . ?
N2 C7 1.48(6) . ?
N2 C11 1.32(7) . ?
N1 H1B 0.9800 . ?
N1 C5 1.31(6) . ?
N1 C1 1.50(6) . ?
C15 H15A 0.9700 . ?
C15 H15B 0.9700 . ?
C15 C13 1.51(2) . ?
C12 C11 1.48(2) . ?
C12 C5A 1.48(2) . ?
C18 C11A 1.44(5) . ?
C18 C17 1.53(5) . ?
C13 C14 1.28(6) . ?
C13 C16 1.49(2) . ?
C8A H8AA 0.9700 . ?
C8A H8AB 0.9700 . ?
C8A C7A 1.48(2) . ?
C6 O4 1.39(4) 8_755 ?
C6 C5 1.42(5) 8_755 ?
C6 C5 1.42(5) . ?
C11A H11A 0.9710 . ?
C11A H11B 0.9704 . ?
C7 C9 1.502(15) . ?
C7 C8 1.47(7) . ?
C7 C10 1.50(2) . ?
C5 H5A 0.9700 . ?
C5 H5B 0.9700 . ?
C2A H2AA 0.9700 . ?
C2A H2AB 0.9700 . ?
C2A C1A 1.46(8) . ?
C11 H11C 0.9700 . ?
C11 H11D 0.9700 . ?
C9A H9AA 0.9700 . ?
C9A H9AB 0.9700 . ?
C9A C7A 1.50(2) . ?
C17 H17A 0.9702 . ?
C17 H17B 0.9707 . ?
C5A H5AA 0.9700 . ?
C5A H5AB 0.9700 . ?
C9 H9A 0.9700 . ?
C9 H9B 0.9700 . ?
C3A H3AA 0.9700 . ?
C3A H3AB 0.9700 . ?
C3A C1A 1.46(7) . ?
C8 H8A 0.9700 . ?
C8 H8B 0.9700 . ?
C7A C10A 1.46(2) . ?
C3 H3A 0.9700 . ?
C3 H3B 0.9700 . ?
C3 C1 1.54(7) . ?
C14 H14A 0.9700 . ?
C14 H14B 0.9700 . ?
C2 H2B 0.9700 . ?
C2 H2C 0.9700 . ?
C2 C1 1.44(6) . ?
C16 H16A 0.9700 . ?
C16 H16B 0.9700 . ?
C1 C4 1.51(2) . ?
C10 H10A 0.9700 . ?
C10 H10B 0.9700 . ?
C4 H4A 0.9700 . ?
C4 H4B 0.9700 . ?
C4A H4AA 0.9700 . ?
C4A H4AB 0.9700 . ?
C4A C1A 1.47(7) . ?
C10A H10C 0.9700 . ?
C10A H10D 0.9700 . ?
O25 O26 1.27(10) . ?
O25 N4 1.28(5) . ?
O25 O24 1.40(7) . ?
O26 N4 1.35(11) . ?
O26 O24A 1.02(10) . ?
N4 O25 1.28(5) 8_755 ?
N4 O26 1.35(11) 8_755 ?
N4 O24A 1.15(2) . ?
N4 O24 1.18(9) . ?
O24A O26 1.02(10) 8_755 ?
O24 O25 1.40(7) 8_755 ?

loop_
_geom_torsion_atom_site_label_1
_geom_torsion_atom_site_label_2
_geom_torsion_atom_site_label_3
_geom_torsion_atom_site_label_4
_geom_torsion
_geom_torsion_site_symmetry_1
_geom_torsion_site_symmetry_2
_geom_torsion_site_symmetry_3
_geom_torsion_site_symmetry_4
_geom_torsion_publ_flag
Eu1 O9 C10 C7 15(5) . . . . ?
Eu1 O9 C10A C7A -16(5) . . . . ?
Eu1 O10 C12 O4A -179(5) . . . . ?
Eu1 O10 C12 O6 8(5) . . . . ?
Eu1 O10 C12 C11 -6(2) . . . . ?
Eu1 O10 C12 C5A -177(2) . . . . ?
Eu1 O11 C18 O12 175(6) . . . . ?
Eu1 O11 C18 O6A -12(6) . . . . ?
Eu1 O11 C18 C11A 5(3) . . . . ?
Eu1 O11 C18 C17 180(3) . . . . ?
Eu1 O8 C9A C7A 23(5) . . . . ?
Eu1 O8 C9 C7 -27(5) . . . . ?
Eu1 N2A C11A C18 131(4) . . . . ?
Eu1 N2A C7A C8A -177(2) . . . . ?
Eu1 N2A C7A C9A 61(3) . . . . ?
Eu1 N2A C7A C10A -64(3) . . . . ?
Eu1 N2 C7 C9 -56(4) . . . . ?
Eu1 N2 C7 C8 -178(3) . . . . ?
Eu1 N2 C7 C10 61(4) . . . . ?
Eu1 N2 C11 C12 -132(4) . . . . ?
Eu2 O15 C15 C13 7(5) . . . . ?
Eu2 O11 C18 O12 -5(6) . . . . ?
Eu2 O11 C18 O6A 168(6) . . . . ?
Eu2 O11 C18 C11A -175(3) . . . . ?
Eu2 O11 C18 C17 0(3) . . . . ?
Eu2 O14 C16 C13 -10(6) . . . . ?
Eu2 N3 C13 C15 57(4) . . . . ?
Eu2 N3 C13 C14 -172(3) . . . . ?
Eu2 N3 C17 C18 -140(6) . . . . ?
Eu3 O11 C18 O12 -95(6) . . . . ?
Eu3 O11 C18 O6A 78(7) . . . . ?
Eu3 O11 C18 C11A 95(4) . . . . ?
Eu3 O11 C18 C17 -90(4) . . . . ?
Eu4 O10 C12 O4A 93(6) . . . . ?
Eu4 O10 C12 O6 -80(6) . . . . ?
Eu4 O10 C12 C11 -94(4) . . . . ?
Eu4 O10 C12 C5A 95(4) . . . . ?
Eu5 O10 C12 O4A 0(6) . . . . ?
Eu5 O10 C12 O6 -173(5) . . . . ?
Eu5 O10 C12 C11 174(2) . . . . ?
Eu5 O10 C12 C5A 2(2) . . . . ?
Eu5 O2 C3A C1A -16(4) . . . . ?
Eu5 O2 C3 C1 18(5) . . . . ?
Eu5 O5 C6 O4 -7(8) 8_755 . . 8_755 ?
Eu5 O5 C6 O4 176(7) . . . 8_755 ?
Eu5 O5 C6 O4 -176(7) 8_755 . . . ?
Eu5 O5 C6 O4 7(8) . . . . ?
Eu5 O5 C6 C5 -2(3) . . . . ?
Eu5 O5 C6 C5 175(3) 8_755 . . . ?
Eu5 O5 C6 C5 -175(3) . . . 8_755 ?
Eu5 O5 C6 C5 2(3) 8_755 . . 8_755 ?
Eu5 O3 C4 C1 -21(5) . . . . ?
Eu5 O3 C4A C1A 15(5) . . . . ?
Eu5 N1A C5A O4A -180(3) . . . . ?
Eu5 N1A C5A C12 136(4) . . . . ?
Eu5 N1A C1A C2A -179(3) . . . . ?
Eu5 N1A C1A C3A -67(4) . . . . ?
Eu5 N1A C1A C4A 55(4) . . . . ?
Eu5 N1 C5 C6 -136(5) . . . . ?
Eu5 N1 C1 C3 63(3) . . . . ?
Eu5 N1 C1 C2 176(3) . . . . ?
Eu5 N1 C1 C4 -58(4) . . . . ?
Eu6 O5 C6 O4 84(7) . . . 8_755 ?
Eu6 O5 C6 O4 -84(7) . . . . ?
Eu6 O5 C6 C5 94(3) . . . 8_755 ?
Eu6 O5 C6 C5 -94(3) . . . . ?
O4 O4 C6 O5 173(8) 8_755 . . . ?
O10 C12 C11 N2 123(4) . . . . ?
O10 C12 C5A O4A -179(3) . . . . ?
O10 C12 C5A N1A -126(4) . . . . ?
O2 C3A C1A N1A 57(5) . . . . ?
O2 C3A C1A C2A 173(3) . . . . ?
O2 C3A C1A C4A -64(5) . . . . ?
O2 C3 C1 N1 -53(4) . . . . ?
O2 C3 C1 C2 -173(3) . . . . ?
O2 C3 C1 C4 61(5) . . . . ?
O15 C15 C13 N3 -46(5) . . . . ?
O15 C15 C13 C14 -175(4) . . . . ?
O15 C15 C13 C16 69(5) . . . . ?
O5 C6 C5 N1 121(4) . . . . ?
O11 C18 C11A N2A -122(4) . . . . ?
O11 C18 C17 N3 131(5) . . . . ?
O8 C9A C7A N2A -58(4) . . . . ?
O8 C9A C7A C8A 178(5) . . . . ?
O8 C9A C7A C10A 58(5) . . . . ?
O3 C4A C1A N1A -51(6) . . . . ?
O3 C4A C1A C2A -175(4) . . . . ?
O3 C4A C1A C3A 67(5) . . . . ?
O4A N1A C5A C12 -45(3) . . . . ?
O4A N1A C1A C2A 56(5) . . . . ?
O4A N1A C1A C3A 168(4) . . . . ?
O4A N1A C1A C4A -70(5) . . . . ?
O4A C12 C11 N2 -60(5) . . . . ?
O4A C12 C5A N1A 53(4) . . . . ?
O12 C18 C11A N2A 64(5) . . . . ?
O1 C2 C1 N1 -47(6) . . . . ?
O1 C2 C1 C3 63(6) . . . . ?
O1 C2 C1 C4 -169(5) . . . . ?
O6A C18 C17 N3 -42(7) . . . . ?
O1A C2A C1A N1A -174(4) . . . . ?
O1A C2A C1A C3A 73(5) . . . . ?
O1A C2A C1A C4A -49(6) . . . . ?
O7A C8A C7A N2A -86(6) . . . . ?
O7A C8A C7A C9A 34(8) . . . . ?
O7A C8A C7A C10A 162(5) . . . . ?
N1A O4A C12 O10 -31(6) . . . . ?
N1A O4A C12 C11 156(3) . . . . ?
N1A O4A C12 C5A -34(3) . . . . ?
N1A O4A C5A C12 132(4) . . . . ?
N2A C7A C10A O9 56(4) . . . . ?
N3 C13 C14 O13 62(7) . . . . ?
N2 C7 C9 O8 58(5) . . . . ?
N2 C7 C8 O7 -62(6) . . . . ?
N2 C7 C10 O9 -51(4) . . . . ?
N1 C1 C4 O3 53(5) . . . . ?
C15 O15 C15 C13 -114(4) 8_755 . . . ?
C15 C13 C14 O13 -173(5) . . . . ?
C15 C13 C16 O14 -67(5) . . . . ?
C12 O4A N1A Eu5 43(3) . . . . ?
C12 O4A N1A C5A 43(3) . . . . ?
C12 O4A N1A C1A 164(4) . . . . ?
C12 O4A C5A N1A -132(4) . . . . ?
C13 N3 C17 C18 143(6) . . . . ?
C8A C7A C10A O9 175(5) . . . . ?
C11A N2A C7A C8A 124(5) . . . . ?
C11A N2A C7A C9A 2(6) . . . . ?
C11A N2A C7A C10A -123(5) . . . . ?
C7 N2 C11 C12 141(5) . . . . ?
C5 N1 C1 C3 125(5) . . . . ?
C5 N1 C1 C2 -122(5) . . . . ?
C5 N1 C1 C4 4(7) . . . . ?
C5 C6 C5 N1 -98(23) 8_755 . . . ?
C11 N2 C7 C9 4(6) . . . . ?
C11 N2 C7 C8 -118(5) . . . . ?
C11 N2 C7 C10 121(5) . . . . ?
C11 C12 C5A O4A 35(11) . . . . ?
C11 C12 C5A N1A 88(12) . . . . ?
C9A O8 C9 C7 109(4) . . . . ?
C9A C7A C10A O9 -62(5) . . . . ?
C17 N3 C13 C15 114(8) . . . . ?
C17 N3 C13 C14 -116(8) . . . . ?
C5A O4A N1A Eu5 0(3) . . . . ?
C5A O4A N1A C1A 121(5) . . . . ?
C5A O4A C12 O10 3(6) . . . . ?
C5A O4A C12 C11 -170(4) . . . . ?
C5A N1A C1A C2A 123(5) . . . . ?
C5A N1A C1A C3A -125(5) . . . . ?
C5A N1A C1A C4A -3(7) . . . . ?
C5A C12 C11 N2 -90(12) . . . . ?
C9 O8 C9A C7A -109(4) . . . . ?
C9 C7 C8 O7 -177(4) . . . . ?
C9 C7 C10 O9 56(5) . . . . ?
C3A O2 C3 C1 -110(4) . . . . ?
C8 C7 C9 O8 -177(4) . . . . ?
C8 C7 C10 O9 -176(3) . . . . ?
C7A N2A C11A C18 -146(4) . . . . ?
C3 O2 C3A C1A 115(4) . . . . ?
C3 C1 C4 O3 -58(5) . . . . ?
C14 C13 C16 O14 169(4) . . . . ?
C2 C1 C4 O3 180(4) . . . . ?
C16 C13 C14 O13 -57(7) . . . . ?
C1 N1 C5 C6 137(5) . . . . ?
C10 O9 C10A C7A 115(4) . . . . ?
C10 C7 C9 O8 -49(6) . . . . ?
C10 C7 C8 O7 53(5) . . . . ?
C4 O3 C4A C1A -119(4) . . . . ?
C4A O3 C4 C1 113(4) . . . . ?
C10A O9 C10 C7 -113(4) . . . . ?
C1A N1A C5A O4A -99(5) . . . . ?
C1A N1A C5A C12 -144(5) . . . . ?
O25 O26 N4 O25 118(11) . . . 8_755 ?
O25 O26 N4 O26 155(5) . . . 8_755 ?
O25 O26 N4 O24A 164(9) . . . . ?
O25 O26 N4 O24 14(9) . . . . ?
O25 O26 O24A O26 10(34) . . . 8_755 ?
O25 O26 O24A N4 -15(8) . . . . ?
O25 N4 O24A O26 -14(8) 8_755 . . 8_755 ?
O25 N4 O24A O26 154(8) 8_755 . . . ?
O25 N4 O24A O26 14(8) . . . . ?
O25 N4 O24A O26 -154(8) . . . 8_755 ?
O25 N4 O24 O25 154(7) . . . 8_755 ?
O25 N4 O24 O25 -154(7) 8_755 . . . ?
O26 O25 N4 O25 -135(9) . . . 8_755 ?
O26 O25 N4 O26 -45(10) . . . 8_755 ?
O26 O25 N4 O24A -12(7) . . . . ?
O26 O25 N4 O24 -168(8) . . . . ?
O26 O25 O24 O25 -12(12) . . . 8_755 ?
O26 O25 O24 N4 12(8) . . . . ?
O26 N4 O24A O26 -167(14) . . . 8_755 ?
O26 N4 O24A O26 167(14) 8_755 . . . ?
O26 N4 O24 O25 -142(8) 8_755 . . . ?
O26 N4 O24 O25 13(8) 8_755 . . 8_755 ?
O26 N4 O24 O25 -13(8) . . . . ?
O26 N4 O24 O25 142(8) . . . 8_755 ?
N4 O25 O26 O24A 14(8) . . . . ?
N4 O25 O24 O25 -24(6) . . . 8_755 ?
N4 O26 O24A O26 25(27) . . . 8_755 ?
O24A O26 N4 O25 -164(9) . . . . ?
O24A O26 N4 O25 -46(12) . . . 8_755 ?
O24A O26 N4 O26 -9(10) . . . 8_755 ?
O24A O26 N4 O24 -150(9) . . . . ?
O24A N4 O24 O25 77(3) . . . 8_755 ?
O24A N4 O24 O25 -77(3) . . . . ?
O24 O25 O26 N4 -11(7) . . . . ?
O24 O25 O26 O24A 4(14) . . . . ?
O24 O25 N4 O25 33(8) . . . 8_755 ?
O24 O25 N4 O26 122(12) . . . 8_755 ?
O24 O25 N4 O26 168(8) . . . . ?
O24 O25 N4 O24A 156(7) . . . . ?
O24 N4 O24A O26 -84(7) . . . 8_755 ?
O24 N4 O24A O26 84(7) . . . . ?
